data_7016996
loop_
_publ_author_name
'Ho, Joanne H. H.'
'Wagler, J\"org'
'Willis, Anthony C.'
'Messerle, Barbara A.'

_publ_section_title
;
 Synthesis and structures of homo- and heterobimetallic rhodium(i) and/or
 iridium(i) complexes of binucleating bis(1-pyrazolyl)methane ligands.
;
_journal_issue 41
_journal_name_full 'Dalton transactions (Cambridge, England : 2003)'
_journal_page_first 11031
_journal_page_last 11042
_journal_paper_doi 10.1039/c1dt10499c
_journal_volume 40
_journal_year 2011
_chemical_formula_moiety '2(C44 H46 N8 Rh2), 4(C32 H12 B F24), 5(C H2 Cl2)'
_chemical_formula_sum 'C221 H150 B4 Cl10 F96 N16 Rh4'
_chemical_formula_weight 5662.95
_chemical_name_systematic
;
?
;
_space_group_IT_number 9
_symmetry_cell_setting monoclinic
_symmetry_space_group_name_Hall 'C -2yc'
_symmetry_space_group_name_H-M 'C 1 c 1'
_atom_sites_solution_hydrogens geom
_atom_sites_solution_primary direct
_atom_sites_solution_secondary difmap
_audit_creation_method SHELXL-97
_cell_angle_alpha 90.00
_cell_angle_beta 121.802(2)
_cell_angle_gamma 90.00
_cell_formula_units_Z 2
_cell_length_a 38.2718(4)
_cell_length_b 14.0298(1)
_cell_length_c 25.8175(3)
_cell_measurement_reflns_used 104834
_cell_measurement_temperature 200(2)
_cell_measurement_theta_max 27
_cell_measurement_theta_min 3
_cell_volume 11781.5(3)
_computing_cell_refinement 'Denzo/Scalepack (Otwinowski, Minor, 1997)'
_computing_data_collection 'COLLECT (Nonius BV, 1997)'
_computing_data_reduction 'Denzo/Scalepack (Otwinowski, Minor, 1997)'
_computing_molecular_graphics 'Ortep32 (Farugia)'
_computing_publication_material 'Shelx-97/ciftab(Sheldrick, 1997)'
_computing_structure_refinement 'SHELXL-97 (Sheldrick, 1997)'
_computing_structure_solution 'SIR92 (Altomare et al, 1994)'
_diffrn_ambient_temperature 200(2)
_diffrn_measured_fraction_theta_full 0.996
_diffrn_measured_fraction_theta_max 0.996
_diffrn_measurement_device_type 'Kappa CCD'
_diffrn_measurement_method 'phi and omega scans'
_diffrn_radiation_monochromator graphite
_diffrn_radiation_source 'fine-focus sealed tube'
_diffrn_radiation_type MoK\a
_diffrn_radiation_wavelength 0.71073
_diffrn_reflns_av_R_equivalents 0.0359
_diffrn_reflns_av_sigmaI/netI 0.0271
_diffrn_reflns_limit_h_max 49
_diffrn_reflns_limit_h_min -49
_diffrn_reflns_limit_k_max 18
_diffrn_reflns_limit_k_min -18
_diffrn_reflns_limit_l_max 33
_diffrn_reflns_limit_l_min -32
_diffrn_reflns_number 126307
_diffrn_reflns_theta_full 27.49
_diffrn_reflns_theta_max 27.49
_diffrn_reflns_theta_min 2.68
_exptl_absorpt_coefficient_mu 0.520
_exptl_absorpt_correction_T_max 0.920
_exptl_absorpt_correction_T_min 0.865
_exptl_absorpt_correction_type integration
_exptl_absorpt_process_details
;
Gaussian integration (Coppens, 1970)
;
_exptl_crystal_colour yellow
_exptl_crystal_density_diffrn 1.596
_exptl_crystal_density_method 'not measured'
_exptl_crystal_description plate
_exptl_crystal_F_000 5644
_exptl_crystal_size_max 0.44
_exptl_crystal_size_mid 0.31
_exptl_crystal_size_min 0.23
_refine_diff_density_max 0.848
_refine_diff_density_min -0.676
_refine_diff_density_rms 0.066
_refine_ls_abs_structure_details 'Flack H D (1983), Acta Cryst. A39, 876-881'
_refine_ls_abs_structure_Flack -0.015(13)
_refine_ls_extinction_method none
_refine_ls_goodness_of_fit_ref 1.046
_refine_ls_hydrogen_treatment mixed
_refine_ls_matrix_type fullcycle
_refine_ls_number_parameters 1690
_refine_ls_number_reflns 26439
_refine_ls_number_restraints 97
_refine_ls_restrained_S_all 1.050
_refine_ls_R_factor_all 0.0466
_refine_ls_R_factor_gt 0.0414
_refine_ls_shift/su_max 0.001
_refine_ls_shift/su_mean 0.000
_refine_ls_structure_factor_coef Fsqd
_refine_ls_weighting_details 'calc w=1/[\s^2^(Fo^2^)+(0.0725P)^2^+8.7825P] where P=(Fo^2^+2Fc^2^)/3'
_refine_ls_weighting_scheme calc
_refine_ls_wR_factor_gt 0.1077
_refine_ls_wR_factor_ref 0.1113
_reflns_number_gt 24447
_reflns_number_total 26439
_reflns_threshold_expression >2sigma(I)
_cod_data_source_file c1dt10499c.txt
_cod_data_source_block compound6
_cod_original_sg_symbol_Hall C-2yc
_cod_original_sg_symbol_H-M Cc
_cod_database_code 7016996

loop_
_symmetry_equiv_pos_as_xyz
'x, y, z'
'x, -y, z+1/2'
'x+1/2, y+1/2, z'
'x+1/2, -y+1/2, z+1/2'

loop_
_atom_site_label
_atom_site_type_symbol
_atom_site_fract_x
_atom_site_fract_y
_atom_site_fract_z
_atom_site_U_iso_or_equiv
_atom_site_adp_type
_atom_site_occupancy
_atom_site_symmetry_multiplicity
_atom_site_calc_flag
_atom_site_refinement_flags
_atom_site_disorder_assembly
_atom_site_disorder_group
Rh1 Rh 0.119183(12) 0.235903(17) 0.435823(18) 0.03113(5) Uani 1 1 d . . .
Rh2 Rh 0.363936(12) 0.207503(16) 0.726021(18) 0.03254(5) Uani 1 1 d . . .
N1 N 0.10932(8) 0.1622(2) 0.49856(12) 0.0382(6) Uani 1 1 d . . .
N2 N 0.13556(9) 0.0931(2) 0.53533(12) 0.0411(6) Uani 1 1 d . . .
N3 N 0.18265(8) 0.22660(19) 0.50130(13) 0.0350(5) Uani 1 1 d . . .
N4 N 0.19580(8) 0.16088(18) 0.54662(11) 0.0349(5) Uani 1 1 d . . .
N5 N 0.32599(8) 0.09067(19) 0.71269(11) 0.0352(5) Uani 1 1 d . . .
N6 N 0.31578(8) 0.02473(18) 0.66861(12) 0.0333(5) Uani 1 1 d . . .
N7 N 0.34079(8) 0.20327(19) 0.63310(12) 0.0348(5) Uani 1 1 d . . .
N8 N 0.32468(8) 0.12300(18) 0.59918(12) 0.0363(5) Uani 1 1 d . . .
C1 C 0.05708(10) 0.2126(3) 0.36549(15) 0.0417(7) Uani 1 1 d . . .
H1 H 0.0472(13) 0.156(3) 0.3803(19) 0.050 Uiso 1 1 d . . .
C2 C 0.06074(10) 0.3018(3) 0.39183(16) 0.0426(7) Uani 1 1 d . . .
H2 H 0.0537(14) 0.301(3) 0.420(2) 0.051 Uiso 1 1 d . . .
C3 C 0.06228(14) 0.3977(3) 0.3648(2) 0.0610(10) Uani 1 1 d . . .
H3A H 0.0342 0.4149 0.3313 0.073 Uiso 1 1 calc R . .
H3B H 0.0717 0.4476 0.3966 0.073 Uiso 1 1 calc R . .
C4 C 0.09098(14) 0.3956(3) 0.3403(2) 0.0638(11) Uani 1 1 d . . .
H4A H 0.0755 0.3737 0.2974 0.077 Uiso 1 1 calc R . .
H4B H 0.1012 0.4608 0.3412 0.077 Uiso 1 1 calc R . .
C5 C 0.12715(12) 0.3299(3) 0.37778(17) 0.0497(8) Uani 1 1 d . . .
H5 H 0.1514(14) 0.370(3) 0.407(2) 0.060 Uiso 1 1 d . . .
C6 C 0.12778(12) 0.2361(3) 0.36155(17) 0.0493(9) Uani 1 1 d . . .
H6 H 0.1548(15) 0.203(3) 0.384(2) 0.059 Uiso 1 1 d . . .
C7 C 0.09261(13) 0.1843(3) 0.30781(17) 0.0539(9) Uani 1 1 d . . .
H7A H 0.0988 0.1152 0.3118 0.065 Uiso 1 1 calc R . .
H7B H 0.0904 0.2068 0.2698 0.065 Uiso 1 1 calc R . .
C8 C 0.05166(12) 0.1995(3) 0.30295(16) 0.0503(8) Uani 1 1 d . . .
H8A H 0.0336 0.1439 0.2824 0.060 Uiso 1 1 calc R . .
H8B H 0.0380 0.2566 0.2777 0.060 Uiso 1 1 calc R . .
C9 C 0.37848(13) 0.2361(3) 0.81773(17) 0.0487(8) Uani 1 1 d . . .
H9 H 0.3578(15) 0.218(3) 0.823(2) 0.058 Uiso 1 1 d . . .
C10 C 0.40528(11) 0.1672(3) 0.81895(15) 0.0465(8) Uani 1 1 d . . .
H10 H 0.4010(13) 0.092(3) 0.816(2) 0.056 Uiso 1 1 d . . .
C11 C 0.44866(12) 0.1862(4) 0.8352(2) 0.0712(13) Uani 1 1 d . . .
H11A H 0.4589 0.1295 0.8244 0.085 Uiso 1 1 calc R . .
H11B H 0.4663 0.1950 0.8799 0.085 Uiso 1 1 calc R . .
C12 C 0.45317(15) 0.2725(5) 0.8042(2) 0.0816(16) Uani 1 1 d . . .
H12A H 0.4765 0.2620 0.7984 0.098 Uiso 1 1 calc R . .
H12B H 0.4598 0.3286 0.8310 0.098 Uiso 1 1 calc R . .
C13 C 0.41436(14) 0.2939(4) 0.7420(2) 0.0647(13) Uani 1 1 d . . .
H13 H 0.4186(18) 0.267(4) 0.714(3) 0.078 Uiso 1 1 d . . .
C14 C 0.38366(16) 0.3517(3) 0.73519(19) 0.0649(12) Uani 1 1 d . . .
H14 H 0.3647(17) 0.375(4) 0.686(3) 0.078 Uiso 1 1 d . . .
C15 C 0.3806(2) 0.4014(4) 0.7853(2) 0.0817(15) Uani 1 1 d . . .
H15A H 0.3993 0.4571 0.8000 0.098 Uiso 1 1 calc R . .
H15B H 0.3522 0.4254 0.7678 0.098 Uiso 1 1 calc R . .
C16 C 0.39112(16) 0.3391(3) 0.8370(2) 0.0689(12) Uani 1 1 d . . .
H16A H 0.3773 0.3628 0.8579 0.083 Uiso 1 1 calc R . .
H16B H 0.4212 0.3418 0.8665 0.083 Uiso 1 1 calc R . .
C17 C 0.07762(11) 0.1578(3) 0.50711(17) 0.0521(9) Uani 1 1 d . . .
H17 H 0.0543 0.1985 0.4877 0.062 Uiso 1 1 calc R . .
C18 C 0.08341(15) 0.0866(4) 0.5477(2) 0.0723(13) Uani 1 1 d . . .
H18 H 0.0656 0.0697 0.5614 0.087 Uiso 1 1 calc R . .
C19 C 0.12027(13) 0.0453(3) 0.56420(18) 0.0593(10) Uani 1 1 d . . .
H19 H 0.1327 -0.0073 0.5910 0.071 Uiso 1 1 calc R . .
C20 C 0.21103(10) 0.2952(3) 0.52429(18) 0.0444(8) Uani 1 1 d . . .
H20 H 0.2101 0.3512 0.5029 0.053 Uiso 1 1 calc R . .
C21 C 0.24218(14) 0.2738(3) 0.5839(2) 0.0546(9) Uani 1 1 d . . .
H21 H 0.2660 0.3106 0.6099 0.066 Uiso 1 1 calc R . .
C22 C 0.23138(10) 0.1899(3) 0.59709(17) 0.0491(9) Uani 1 1 d . . .
H22 H 0.2460 0.1570 0.6349 0.059 Uiso 1 1 calc R . .
C23 C 0.17354(10) 0.0724(2) 0.53654(14) 0.0387(7) Uani 1 1 d . . .
H23 H 0.1908 0.0318 0.5733 0.046 Uiso 1 1 calc R . .
C24 C 0.30918(10) 0.0606(3) 0.74374(14) 0.0414(7) Uani 1 1 d . . .
H24 H 0.3104 0.0941 0.7767 0.050 Uiso 1 1 calc R . .
C25 C 0.28952(10) -0.0266(3) 0.72131(15) 0.0443(7) Uani 1 1 d . . .
H25 H 0.2756 -0.0635 0.7358 0.053 Uiso 1 1 calc R . .
C26 C 0.29465(10) -0.0476(2) 0.67417(15) 0.0395(7) Uani 1 1 d . . .
H26 H 0.2851 -0.1033 0.6496 0.047 Uiso 1 1 calc R . .
C27 C 0.33670(12) 0.2709(2) 0.59341(16) 0.0446(8) Uani 1 1 d . . .
H27 H 0.3448 0.3355 0.6039 0.053 Uiso 1 1 calc R . .
C28 C 0.31898(15) 0.2335(3) 0.53503(17) 0.0559(10) Uani 1 1 d . . .
H28 H 0.3128 0.2662 0.4989 0.067 Uiso 1 1 calc R . .
C29 C 0.31246(13) 0.1394(3) 0.54080(16) 0.0512(9) Uani 1 1 d . . .
H29 H 0.3012 0.0935 0.5090 0.061 Uiso 1 1 calc R . .
C30 C 0.33336(10) 0.0295(2) 0.62942(14) 0.0359(6) Uani 1 1 d . . .
H30 H 0.3639 0.0228 0.6563 0.043 Uiso 1 1 calc R . .
C31 C 0.16693(10) 0.0158(2) 0.48203(14) 0.0377(7) Uani 1 1 d . . .
C32 C 0.12797(12) -0.0024(2) 0.43393(17) 0.0493(8) Uani 1 1 d . . .
H32 H 0.1051 0.0236 0.4340 0.059 Uiso 1 1 calc R . .
C33 C 0.12107(14) -0.0597(3) 0.38372(17) 0.0589(10) Uani 1 1 d . . .
H33 H 0.0939 -0.0677 0.3496 0.071 Uiso 1 1 calc R . .
C34 C 0.15257(14) -0.1022(3) 0.38438(17) 0.0563(10) Uani 1 1 d . . .
H34 H 0.1475 -0.1411 0.3510 0.068 Uiso 1 1 calc R . .
C35 C 0.19370(12) -0.0901(2) 0.43460(15) 0.0460(8) Uani 1 1 d . . .
C36 C 0.22656(14) -0.1402(2) 0.43892(17) 0.0520(9) Uani 1 1 d . . .
H36 H 0.2213 -0.1827 0.4070 0.062 Uiso 1 1 calc R . .
C37 C 0.26648(12) -0.1306(2) 0.48771(18) 0.0466(8) Uani 1 1 d . . .
C38 C 0.29929(15) -0.1880(3) 0.4935(2) 0.0634(11) Uani 1 1 d . . .
H38 H 0.2934 -0.2341 0.4630 0.076 Uiso 1 1 calc R . .
C39 C 0.33773(15) -0.1789(3) 0.5401(3) 0.0674(12) Uani 1 1 d . . .
H39 H 0.3586 -0.2193 0.5428 0.081 Uiso 1 1 calc R . .
C40 C 0.34794(13) -0.1086(3) 0.5861(2) 0.0530(9) Uani 1 1 d . . .
H40 H 0.3756 -0.1020 0.6191 0.064 Uiso 1 1 calc R . .
C41 C 0.31790(11) -0.0505(2) 0.58297(16) 0.0407(7) Uani 1 1 d . . .
C42 C 0.27536(11) -0.0627(2) 0.53494(15) 0.0387(7) Uani 1 1 d . . .
C43 C 0.24241(10) -0.0124(2) 0.53079(13) 0.0349(6) Uani 1 1 d . . .
H43 H 0.2479 0.0331 0.5614 0.042 Uiso 1 1 calc R . .
C44 C 0.20179(10) -0.0264(2) 0.48361(13) 0.0355(6) Uani 1 1 d . . .
F25 F 0.34943(10) 0.5668(4) 0.64796(15) 0.1170(16) Uani 1 1 d . . .
F26 F 0.29513(16) 0.4873(3) 0.6027(2) 0.1116(13) Uani 1 1 d . . .
F27 F 0.29976(11) 0.6129(3) 0.56190(13) 0.0850(9) Uani 1 1 d . . .
C83 C 0.19946(11) 0.7787(2) 0.60511(16) 0.0450(8) Uani 0.68 1 d PD A 1
F28 F 0.18805(17) 0.7918(4) 0.5457(2) 0.0837(13) Uani 0.68 1 d PD A 1
F29 F 0.16831(14) 0.7387(4) 0.5996(3) 0.098(2) Uani 0.68 1 d PD A 1
F30 F 0.20135(14) 0.8681(3) 0.6233(3) 0.0924(17) Uani 0.68 1 d PD A 1
C83A C 0.19946(11) 0.7787(2) 0.60511(16) 0.0450(8) Uani 0.32 1 d PD A 2
F28A F 0.1875(3) 0.8221(10) 0.6412(4) 0.0837(13) Uani 0.32 1 d PD A 2
F29A F 0.1995(3) 0.8376(9) 0.5717(7) 0.098(2) Uani 0.32 1 d PD A 2
F30A F 0.1704(4) 0.7131(8) 0.5766(6) 0.0924(17) Uani 0.32 1 d PD A 2
F31 F 0.2739(3) 0.3160(6) 0.7556(5) 0.147(3) Uani 0.69 1 d PD B 1
F32 F 0.22697(12) 0.3616(5) 0.7662(4) 0.127(3) Uani 0.69 1 d PD B 1
F33 F 0.2730(4) 0.2627(4) 0.8247(4) 0.187(6) Uani 0.69 1 d PD B 1
F31A F 0.2423(6) 0.3169(13) 0.8155(9) 0.147(3) Uani 0.31 1 d PD B 2
F32A F 0.2831(4) 0.2600(6) 0.8065(12) 0.127(3) Uani 0.31 1 d PD B 2
F33A F 0.2470(10) 0.3594(11) 0.7382(3) 0.187(6) Uani 0.31 1 d PD B 2
F34 F 0.36010(14) 0.3951(2) 1.02249(16) 0.0950(11) Uani 1 1 d . . .
F35 F 0.34870(17) 0.5417(3) 1.02740(17) 0.1149(15) Uani 1 1 d . . .
F36 F 0.40187(12) 0.4983(3) 1.02646(15) 0.1035(12) Uani 1 1 d . . .
C99 C 0.48096(12) 0.5839(3) 0.93018(19) 0.0580(10) Uani 0.68 1 d PD C 1
F37 F 0.4764(3) 0.4982(4) 0.9087(4) 0.120(3) Uani 0.68 1 d PD C 1
F38 F 0.4831(3) 0.5733(9) 0.9822(3) 0.128(3) Uani 0.68 1 d PD C 1
F39 F 0.51742(13) 0.6090(6) 0.9436(5) 0.115(3) Uani 0.68 1 d PD C 1
C99A C 0.48096(12) 0.5839(3) 0.93018(19) 0.0580(10) Uani 0.32 1 d PD C 2
F37A F 0.5078(6) 0.6266(9) 0.9804(8) 0.120(3) Uani 0.32 1 d PD C 2
F38A F 0.4996(7) 0.5438(19) 0.9074(7) 0.128(3) Uani 0.32 1 d PD C 2
F39A F 0.4693(3) 0.5116(14) 0.9490(12) 0.115(3) Uani 0.32 1 d PD C 2
F43 F 0.38064(12) 1.0195(3) 0.9072(2) 0.1032(13) Uani 1 1 d . . .
F44 F 0.36619(10) 1.0209(2) 0.97667(12) 0.0814(9) Uani 1 1 d . . .
F45 F 0.32890(11) 1.09574(18) 0.89343(15) 0.0858(9) Uani 1 1 d . . .
F46 F 0.22381(9) 0.8901(3) 0.90609(18) 0.1070(14) Uani 1 1 d . . .
F47 F 0.19240(7) 0.8494(2) 0.81396(13) 0.0754(8) Uani 1 1 d . . .
F48 F 0.22077(11) 0.7456(3) 0.8831(2) 0.0967(12) Uani 1 1 d . . .
C77 C 0.29803(9) 0.6817(2) 0.74163(14) 0.0337(6) Uani 1 1 d . . .
C78 C 0.26031(10) 0.7275(2) 0.70552(15) 0.0348(6) Uani 1 1 d . . .
H78 H 0.2486 0.7608 0.7249 0.042 Uiso 1 1 calc R . .
C79 C 0.23915(10) 0.7261(2) 0.64203(16) 0.0399(7) Uani 1 1 d . . .
C80 C 0.25488(11) 0.6790(3) 0.61117(16) 0.0473(8) Uani 1 1 d . . .
H80 H 0.2409 0.6802 0.5680 0.057 Uiso 1 1 calc R . .
C81 C 0.29177(11) 0.6301(3) 0.64593(16) 0.0465(8) Uani 1 1 d . . .
C82 C 0.31280(10) 0.6319(2) 0.70923(15) 0.0406(7) Uani 1 1 d . . .
H82 H 0.3381 0.5984 0.7317 0.049 Uiso 1 1 calc R . .
C84 C 0.30941(14) 0.5770(4) 0.61540(18) 0.0654(12) Uani 1 1 d . . .
C85 C 0.32004(10) 0.5829(2) 0.84397(16) 0.0376(6) Uani 1 1 d . . .
C86 C 0.29575(10) 0.5059(2) 0.80869(17) 0.0435(7) Uani 1 1 d . . .
H86 H 0.2811 0.5106 0.7655 0.052 Uiso 1 1 calc R . .
C87 C 0.29269(13) 0.4238(3) 0.8351(2) 0.0571(10) Uani 1 1 d . . .
C88 C 0.31396(14) 0.4120(3) 0.8978(2) 0.0584(10) Uani 1 1 d . . .
H88 H 0.3122 0.3543 0.9155 0.070 Uiso 1 1 calc R . .
C89 C 0.33785(14) 0.4871(3) 0.9338(2) 0.0519(9) Uani 1 1 d . . .
C90 C 0.33997(11) 0.5705(2) 0.90692(16) 0.0403(7) Uani 1 1 d . . .
H90 H 0.3558 0.6219 0.9326 0.048 Uiso 1 1 calc R . .
C91 C 0.26614(13) 0.3437(3) 0.7965(3) 0.0891(18) Uani 1 1 d . . .
C92 C 0.3618(2) 0.4797(3) 1.0021(2) 0.0721(14) Uani 1 1 d . . .
C93 C 0.37441(9) 0.6936(2) 0.83483(14) 0.0326(6) Uani 1 1 d . . .
C94 C 0.40705(9) 0.6353(2) 0.87450(14) 0.0349(6) Uani 1 1 d . . .
H94 H 0.4021 0.5836 0.8936 0.042 Uiso 1 1 calc R . .
C95 C 0.44696(10) 0.6504(3) 0.88709(15) 0.0421(7) Uani 1 1 d . . .
C96 C 0.45559(11) 0.7245(3) 0.86039(19) 0.0481(8) Uani 1 1 d . . .
H96 H 0.4827 0.7352 0.8693 0.058 Uiso 1 1 calc R . .
C97 C 0.42351(11) 0.7825(3) 0.82029(18) 0.0450(8) Uani 1 1 d . . .
C98 C 0.38406(10) 0.7669(2) 0.80776(16) 0.0384(7) Uani 1 1 d . . .
H98 H 0.3626 0.8078 0.7795 0.046 Uiso 1 1 calc R . .
C101 C 0.31320(9) 0.7708(2) 0.84436(13) 0.0316(6) Uani 1 1 d . . .
C102 C 0.33686(9) 0.8538(2) 0.86891(13) 0.0337(6) Uani 1 1 d . . .
H102 H 0.3622 0.8590 0.8708 0.040 Uiso 1 1 calc R . .
C103 C 0.32428(10) 0.9283(2) 0.89048(13) 0.0364(6) Uani 1 1 d . . .
C104 C 0.28752(10) 0.9239(2) 0.88950(14) 0.0377(7) Uani 1 1 d . . .
H104 H 0.2787 0.9755 0.9037 0.045 Uiso 1 1 calc R . .
C105 C 0.26434(9) 0.8414(3) 0.86709(14) 0.0379(7) Uani 1 1 d . . .
C106 C 0.27731(10) 0.7662(2) 0.84544(15) 0.0355(6) Uani 1 1 d . . .
H106 H 0.2610 0.7101 0.8310 0.043 Uiso 1 1 calc R . .
C107 C 0.35025(13) 1.0148(3) 0.91699(18) 0.0498(8) Uani 1 1 d . . .
C108 C 0.22529(11) 0.8315(3) 0.86648(17) 0.0479(8) Uani 1 1 d . . .
B2 B 0.32624(10) 0.6816(2) 0.81636(16) 0.0324(6) Uani 1 1 d . . .
C100 C 0.43331(18) 0.8657(4) 0.7942(3) 0.0616(13) Uani 0.53 1 d PD C 1
F40 F 0.4593(3) 0.8430(7) 0.7783(6) 0.110(3) Uani 0.53 1 d PDU C 1
F41 F 0.40139(17) 0.9078(8) 0.7495(5) 0.118(4) Uani 0.53 1 d PD C 1
F42 F 0.4501(5) 0.9359(6) 0.8325(4) 0.140(3) Uani 0.53 1 d PDU C 1
C200 C 0.4299(2) 0.8581(5) 0.7856(3) 0.0616(13) Uani 0.47 1 d PD C 2
F40A F 0.4111(4) 0.9367(6) 0.7827(7) 0.110(3) Uani 0.47 1 d PD C 2
F41A F 0.46767(18) 0.8875(10) 0.8105(6) 0.118(4) Uani 0.47 1 d PD C 2
F42A F 0.4183(5) 0.8322(8) 0.7304(4) 0.140(3) Uani 0.47 1 d PD C 2
F1 F 0.22371(8) 0.0836(3) 0.79629(14) 0.0880(10) Uani 1 1 d . . .
F2 F 0.20689(9) 0.1245(3) 0.70745(19) 0.0962(12) Uani 1 1 d . . .
F3 F 0.19985(9) -0.0209(2) 0.72581(19) 0.0864(10) Uani 1 1 d . . .
F4 F 0.06277(9) -0.11395(18) 0.66633(15) 0.0752(8) Uani 1 1 d . . .
F5 F 0.01937(9) -0.0047(2) 0.61251(12) 0.0817(9) Uani 1 1 d . . .
F6 F 0.03515(9) -0.0311(2) 0.70299(14) 0.0734(7) Uani 1 1 d . . .
C59 C -0.04774(14) 0.2763(3) 0.51485(19) 0.0645(12) Uani 0.60 1 d PD D 1
F7 F -0.0320(3) 0.2035(7) 0.5077(4) 0.147(5) Uani 0.60 1 d PD D 1
F8 F -0.0557(4) 0.3333(5) 0.4679(2) 0.112(2) Uani 0.60 1 d PD D 1
F9 F -0.0853(3) 0.2593(10) 0.5014(4) 0.148(5) Uani 0.60 1 d PD D 1
C59A C -0.04774(14) 0.2763(3) 0.51485(19) 0.0645(12) Uani 0.40 1 d PD D 2
F7A F -0.0839(5) 0.2973(11) 0.4798(6) 0.147(5) Uani 0.40 1 d PD D 2
F8A F -0.0485(5) 0.1835(9) 0.5264(4) 0.112(2) Uani 0.40 1 d PD D 2
F9A F -0.0277(5) 0.2682(19) 0.4860(6) 0.148(5) Uani 0.40 1 d PD D 2
F10 F -0.07276(9) 0.5488(3) 0.62049(17) 0.0993(12) Uani 1 1 d . . .
F11 F -0.03979(19) 0.4985(3) 0.7096(2) 0.142(2) Uani 1 1 d . . .
F12 F -0.01401(10) 0.5985(2) 0.6807(2) 0.0976(11) Uani 1 1 d . . .
C67 C 0.07793(14) 0.2973(4) 0.90215(19) 0.0638(12) Uani 0.74 1 d PD E 1
F13 F 0.04960(15) 0.2269(4) 0.8677(2) 0.0850(12) Uani 0.74 1 d PD E 1
F14 F 0.0559(2) 0.3626(4) 0.9030(4) 0.114(2) Uani 0.74 1 d PD E 1
F15 F 0.09899(17) 0.2577(7) 0.9551(2) 0.137(3) Uani 0.74 1 d PD E 1
C67A C 0.07793(14) 0.2973(4) 0.90215(19) 0.0638(12) Uani 0.26 1 d PD E 2
F13A F 0.0923(5) 0.3548(11) 0.9558(6) 0.0850(12) Uani 0.26 1 d PD E 2
F14A F 0.0850(7) 0.2222(11) 0.9259(12) 0.114(2) Uani 0.26 1 d PD E 2
F15A F 0.0421(5) 0.334(2) 0.8735(7) 0.137(3) Uani 0.26 1 d PD E 2
F16 F 0.21326(10) 0.4637(3) 0.98123(14) 0.0947(11) Uani 1 1 d . . .
F17 F 0.21045(10) 0.5138(3) 0.90315(17) 0.1017(12) Uani 1 1 d . . .
F18 F 0.23552(8) 0.3779(3) 0.9363(2) 0.1139(15) Uani 1 1 d . . .
F19 F 0.1386(2) 0.6769(3) 0.7563(3) 0.164(3) Uani 1 1 d . . .
F20 F 0.1190(3) 0.7246(4) 0.6701(6) 0.245(5) Uani 1 1 d . . .
F21 F 0.1791(2) 0.6976(4) 0.7263(3) 0.157(3) Uani 1 1 d . . .
C76 C 0.1600(5) 0.4239(13) 0.5891(9) 0.064(3) Uani 0.55 1 d PD F 1
F22 F 0.1968(3) 0.4533(7) 0.6131(4) 0.120(3) Uani 0.55 1 d PD F 1
F23 F 0.1384(4) 0.4648(8) 0.5358(4) 0.126(3) Uani 0.55 1 d PD F 1
F24 F 0.1590(3) 0.3305(5) 0.5791(4) 0.097(3) Uani 0.55 1 d PD F 1
C76A C 0.1472(6) 0.4133(17) 0.5797(10) 0.064(3) Uani 0.45 1 d PD F 2
F22A F 0.1160(4) 0.4077(9) 0.5245(4) 0.120(3) Uani 0.45 1 d PD F 2
F23A F 0.1652(5) 0.3261(11) 0.5964(6) 0.126(3) Uani 0.45 1 d PD F 2
F24A F 0.1766(4) 0.4680(6) 0.5777(5) 0.097(3) Uani 0.45 1 d PD F 2
C45 C 0.10283(10) 0.2138(2) 0.70918(14) 0.0359(6) Uani 1 1 d . . .
C46 C 0.14233(10) 0.1866(2) 0.72436(15) 0.0386(7) Uani 1 1 d . . .
H46 H 0.1628 0.2343 0.7364 0.046 Uiso 1 1 calc R . .
C47 C 0.15265(10) 0.0920(3) 0.72242(15) 0.0408(7) Uani 1 1 d . . .
C48 C 0.12387(11) 0.0198(2) 0.70531(15) 0.0400(7) Uani 1 1 d . . .
H48 H 0.1307 -0.0448 0.7037 0.048 Uiso 1 1 calc R . .
C49 C 0.08460(10) 0.0458(2) 0.69053(14) 0.0385(7) Uani 1 1 d . . .
C50 C 0.07469(10) 0.1397(2) 0.69333(14) 0.0374(6) Uani 1 1 d . . .
H50 H 0.0478 0.1542 0.6841 0.045 Uiso 1 1 calc R . .
C51 C 0.19500(13) 0.0701(3) 0.7372(2) 0.0538(9) Uani 1 1 d . . .
C52 C 0.05086(12) -0.0267(3) 0.66774(18) 0.0505(9) Uani 1 1 d . . .
C53 C 0.04236(10) 0.3480(2) 0.67054(14) 0.0367(6) Uani 1 1 d . . .
C54 C 0.01822(11) 0.3054(2) 0.61335(15) 0.0412(7) Uani 1 1 d . . .
H54 H 0.0305 0.2595 0.6007 0.049 Uiso 1 1 calc R . .
C55 C -0.02335(12) 0.3279(3) 0.57404(15) 0.0486(8) Uani 1 1 d . . .
C56 C -0.04166(11) 0.3976(3) 0.58943(16) 0.0465(8) Uani 1 1 d . . .
H56 H -0.0697 0.4142 0.5624 0.056 Uiso 1 1 calc R . .
C57 C -0.01845(11) 0.4428(2) 0.64484(16) 0.0418(7) Uani 1 1 d . . .
C58 C 0.02290(10) 0.4168(2) 0.68518(14) 0.0368(6) Uani 1 1 d . . .
H58 H 0.0380 0.4474 0.7237 0.044 Uiso 1 1 calc R . .
C60 C -0.03631(12) 0.5208(3) 0.66366(19) 0.0500(8) Uani 1 1 d . . .
C61 C 0.10914(9) 0.3423(2) 0.78607(14) 0.0340(6) Uani 1 1 d . . .
C62 C 0.08703(10) 0.3149(3) 0.81322(15) 0.0398(7) Uani 1 1 d . . .
H62 H 0.0604 0.2882 0.7884 0.048 Uiso 1 1 calc R . .
C63 C 0.10298(11) 0.3257(3) 0.87485(16) 0.0455(8) Uani 1 1 d . . .
C64 C 0.14155(11) 0.3642(3) 0.91316(16) 0.0497(8) Uani 1 1 d . . .
H64 H 0.1521 0.3721 0.9554 0.060 Uiso 1 1 calc R . .
C65 C 0.16417(11) 0.3906(3) 0.88835(15) 0.0470(8) Uani 1 1 d . . .
C66 C 0.14855(10) 0.3795(3) 0.82631(14) 0.0389(7) Uani 1 1 d . . .
H66 H 0.1651 0.3977 0.8106 0.047 Uiso 1 1 calc R . .
C68 C 0.20586(12) 0.4340(3) 0.92746(18) 0.0556(10) Uani 1 1 d . . .
C69 C 0.11265(10) 0.4010(2) 0.68927(14) 0.0360(6) Uani 1 1 d . . .
C70 C 0.11777(15) 0.4963(3) 0.7076(2) 0.0553(10) Uani 1 1 d . . .
H70 H 0.1095 0.5155 0.7348 0.066 Uiso 1 1 calc R . .
C71 C 0.13454(19) 0.5641(3) 0.6877(3) 0.0717(15) Uani 1 1 d . . .
C72 C 0.14609(18) 0.5391(3) 0.6474(2) 0.0691(14) Uani 1 1 d . . .
H72 H 0.1579 0.5847 0.6340 0.083 Uiso 1 1 calc R . .
C73 C 0.14017(14) 0.4469(3) 0.62705(19) 0.0522(9) Uani 1 1 d . . .
C74 C 0.12433(11) 0.3797(2) 0.64810(15) 0.0415(7) Uani 1 1 d . . .
H74 H 0.1213 0.3161 0.6338 0.050 Uiso 1 1 calc R . .
C75 C 0.1447(3) 0.6619(5) 0.7153(4) 0.103(2) Uani 1 1 d . . .
B1 B 0.09145(11) 0.3256(3) 0.71336(16) 0.0347(7) Uani 1 1 d . . .
Cl1 Cl 0.45002(7) 0.32268(15) 0.63272(9) 0.1088(5) Uani 1 1 d . . .
C109 C 0.4564(3) 0.2913(7) 0.5732(4) 0.116(3) Uani 1 1 d D . .
H10A H 0.4615 0.3499 0.5568 0.139 Uiso 1 1 calc R . .
H10B H 0.4811 0.2505 0.5894 0.139 Uiso 1 1 calc R . .
Cl2 Cl 0.41546(8) 0.23215(17) 0.51469(10) 0.1296(8) Uani 1 1 d . . .
Cl3 Cl 0.46631(11) 0.6844(2) 0.68166(19) 0.1662(12) Uani 1 1 d . . .
Cl4 Cl 0.47011(14) 0.5353(2) 0.76009(18) 0.1809(14) Uani 1 1 d . . .
C110 C 0.4489(2) 0.5773(6) 0.6878(4) 0.116(2) Uani 1 1 d . . .
H11C H 0.4540 0.5303 0.6639 0.139 Uiso 1 1 calc R . .
H11D H 0.4187 0.5817 0.6692 0.139 Uiso 1 1 calc R . .
Cl5 Cl 0.0329(4) 0.4449(10) 0.4917(6) 0.158(3) Uani 0.30 1 d PD G 1
C111 C -0.0008(9) 0.5332(19) 0.4626(10) 0.158(3) Uani 0.30 1 d PD G 1
H11E H 0.0068 0.5737 0.4387 0.190 Uiso 0.30 1 calc PR G 1
H11F H -0.0279 0.5047 0.4334 0.190 Uiso 0.30 1 calc PR G 1
Cl6 Cl -0.0073(4) 0.6047(8) 0.5079(5) 0.158(3) Uani 0.30 1 d PD G 1
Cl5A Cl 0.0236(6) 0.4728(11) 0.4792(10) 0.144(4) Uani 0.20 1 d PD H 2
C112 C 0.0263(17) 0.5333(11) 0.5363(16) 0.144(4) Uani 0.20 1 d PD H 2
H11G H 0.0025 0.5151 0.5394 0.172 Uiso 0.20 1 calc PR H 2
H11H H 0.0514 0.5130 0.5745 0.172 Uiso 0.20 1 calc PR H 2
Cl6A Cl 0.0270(5) 0.6509(9) 0.5319(8) 0.144(4) Uani 0.20 1 d PD H 2

loop_
_atom_site_aniso_label
_atom_site_aniso_U_11
_atom_site_aniso_U_22
_atom_site_aniso_U_33
_atom_site_aniso_U_23
_atom_site_aniso_U_13
_atom_site_aniso_U_12
Rh1 0.02540(10) 0.03885(11) 0.02953(10) 0.00316(9) 0.01474(8) 0.00060(9)
Rh2 0.02679(10) 0.03630(11) 0.03098(10) 0.00146(9) 0.01279(8) -0.00288(9)
N1 0.0319(13) 0.0505(16) 0.0333(12) 0.0048(11) 0.0180(11) 0.0029(11)
N2 0.0431(15) 0.0450(15) 0.0353(13) 0.0063(11) 0.0209(12) 0.0007(12)
N3 0.0274(12) 0.0387(14) 0.0384(13) -0.0034(11) 0.0170(11) -0.0033(10)
N4 0.0310(12) 0.0352(13) 0.0294(11) -0.0023(10) 0.0096(10) 0.0053(10)
N5 0.0339(12) 0.0394(13) 0.0328(12) 0.0024(10) 0.0180(10) -0.0039(10)
N6 0.0311(12) 0.0330(12) 0.0396(13) 0.0041(10) 0.0212(10) -0.0014(10)
N7 0.0352(13) 0.0351(13) 0.0322(12) -0.0012(10) 0.0165(11) -0.0044(10)
N8 0.0389(13) 0.0309(12) 0.0372(13) -0.0004(10) 0.0187(11) -0.0051(10)
C1 0.0251(14) 0.057(2) 0.0361(16) 0.0016(14) 0.0114(12) -0.0005(14)
C2 0.0315(16) 0.054(2) 0.0392(17) 0.0047(14) 0.0164(14) 0.0102(14)
C3 0.066(3) 0.051(2) 0.051(2) 0.0110(17) 0.0210(19) 0.0157(19)
C4 0.064(2) 0.054(2) 0.053(2) 0.0167(18) 0.0176(19) -0.006(2)
C5 0.0484(19) 0.056(2) 0.0447(18) 0.0125(16) 0.0244(16) -0.0106(17)
C6 0.045(2) 0.075(3) 0.0411(18) 0.0073(17) 0.0313(16) -0.0025(18)
C7 0.062(2) 0.070(2) 0.0369(17) -0.0016(17) 0.0304(17) -0.0022(19)
C8 0.0424(18) 0.064(2) 0.0375(17) -0.0031(16) 0.0164(15) -0.0033(16)
C9 0.046(2) 0.067(2) 0.0370(17) -0.0104(16) 0.0240(16) -0.0125(18)
C10 0.0431(18) 0.054(2) 0.0303(15) 0.0055(14) 0.0112(13) 0.0001(16)
C11 0.0349(19) 0.082(3) 0.064(3) 0.008(2) 0.0036(18) 0.0008(19)
C12 0.040(2) 0.125(5) 0.067(3) 0.004(3) 0.019(2) -0.015(2)
C13 0.049(2) 0.089(3) 0.045(2) 0.000(2) 0.0170(18) -0.033(2)
C14 0.079(3) 0.051(2) 0.049(2) -0.0028(18) 0.024(2) -0.022(2)
C15 0.111(4) 0.055(3) 0.066(3) -0.015(2) 0.038(3) -0.006(3)
C16 0.075(3) 0.062(3) 0.074(3) -0.021(2) 0.042(3) -0.011(2)
C17 0.0395(17) 0.076(3) 0.0480(18) 0.0100(18) 0.0282(15) 0.0034(17)
C18 0.063(3) 0.103(4) 0.064(2) 0.023(3) 0.043(2) -0.004(2)
C19 0.064(2) 0.073(3) 0.0453(19) 0.0212(18) 0.0319(18) 0.000(2)
C20 0.0325(16) 0.0445(18) 0.0545(19) -0.0106(15) 0.0217(15) -0.0050(13)
C21 0.0304(14) 0.054(2) 0.059(2) -0.0182(16) 0.0098(14) -0.0021(13)
C22 0.0353(17) 0.050(2) 0.0442(18) -0.0141(15) 0.0085(14) 0.0071(14)
C23 0.0395(16) 0.0383(16) 0.0326(14) 0.0023(12) 0.0151(13) 0.0061(13)
C24 0.0396(16) 0.0515(19) 0.0354(15) 0.0017(13) 0.0214(13) -0.0059(14)
C25 0.0404(17) 0.0521(19) 0.0423(16) 0.0072(14) 0.0232(14) -0.0071(14)
C26 0.0434(17) 0.0304(15) 0.0445(16) 0.0073(12) 0.0230(14) -0.0056(12)
C27 0.052(2) 0.0379(17) 0.0403(17) 0.0034(13) 0.0216(15) -0.0127(14)
C28 0.078(3) 0.050(2) 0.0371(17) 0.0066(15) 0.0282(18) -0.0186(19)
C29 0.074(2) 0.0454(19) 0.0396(17) -0.0075(14) 0.0336(17) -0.0182(18)
C30 0.0427(16) 0.0302(14) 0.0422(15) 0.0035(12) 0.0274(14) 0.0011(12)
C31 0.0479(17) 0.0256(14) 0.0315(14) -0.0015(11) 0.0154(13) -0.0023(12)
C32 0.050(2) 0.0369(16) 0.0455(17) -0.0012(14) 0.0147(16) -0.0027(14)
C33 0.063(2) 0.0407(19) 0.0432(18) -0.0103(15) 0.0078(17) -0.0102(17)
C34 0.077(3) 0.0396(18) 0.0418(18) -0.0140(15) 0.0245(18) -0.0149(18)
C35 0.067(2) 0.0319(15) 0.0402(16) -0.0072(13) 0.0285(16) -0.0137(15)
C36 0.083(3) 0.0323(16) 0.054(2) -0.0160(15) 0.046(2) -0.0170(17)
C37 0.068(2) 0.0318(16) 0.060(2) -0.0107(14) 0.0470(19) -0.0096(15)
C38 0.080(3) 0.041(2) 0.095(3) -0.026(2) 0.064(3) -0.0091(19)
C39 0.075(3) 0.0397(19) 0.117(4) -0.024(2) 0.071(3) -0.0068(19)
C40 0.058(2) 0.0357(17) 0.084(3) -0.0029(17) 0.051(2) -0.0003(15)
C41 0.0540(19) 0.0306(15) 0.0539(18) 0.0021(13) 0.0396(16) 0.0005(13)
C42 0.0550(19) 0.0275(14) 0.0486(17) -0.0007(12) 0.0376(16) 0.0006(13)
C43 0.0482(17) 0.0258(13) 0.0347(14) -0.0018(11) 0.0246(13) -0.0039(12)
C44 0.0511(17) 0.0232(13) 0.0330(14) 0.0000(11) 0.0227(13) -0.0042(12)
F25 0.0643(18) 0.210(5) 0.0664(17) -0.037(2) 0.0273(15) 0.042(2)
F26 0.173(4) 0.067(2) 0.147(3) -0.024(2) 0.121(3) 0.003(2)
F27 0.096(2) 0.112(3) 0.0635(16) 0.0107(16) 0.0533(17) 0.0255(19)
C83 0.0353(17) 0.0418(18) 0.0459(18) 0.0034(14) 0.0131(14) -0.0024(13)
F28 0.080(3) 0.109(4) 0.054(2) 0.032(2) 0.029(2) 0.041(3)
F29 0.045(2) 0.082(3) 0.160(6) 0.079(4) 0.049(3) 0.015(2)
F30 0.064(2) 0.057(2) 0.092(3) -0.015(2) -0.003(2) 0.0235(18)
C83A 0.0353(17) 0.0418(18) 0.0459(18) 0.0034(14) 0.0131(14) -0.0024(13)
F28A 0.080(3) 0.109(4) 0.054(2) 0.032(2) 0.029(2) 0.041(3)
F29A 0.045(2) 0.082(3) 0.160(6) 0.079(4) 0.049(3) 0.015(2)
F30A 0.064(2) 0.057(2) 0.092(3) -0.015(2) -0.003(2) 0.0235(18)
F31 0.134(6) 0.106(5) 0.225(9) -0.105(6) 0.110(6) -0.066(4)
F32 0.041(2) 0.123(5) 0.167(6) -0.047(4) 0.021(3) -0.025(2)
F33 0.257(13) 0.047(3) 0.132(6) 0.001(3) 0.018(6) -0.075(5)
F31A 0.134(6) 0.106(5) 0.225(9) -0.105(6) 0.110(6) -0.066(4)
F32A 0.041(2) 0.123(5) 0.167(6) -0.047(4) 0.021(3) -0.025(2)
F33A 0.257(13) 0.047(3) 0.132(6) 0.001(3) 0.018(6) -0.075(5)
F34 0.166(3) 0.0548(16) 0.092(2) 0.0228(15) 0.087(2) -0.0051(18)
F35 0.216(5) 0.075(2) 0.087(2) 0.0097(17) 0.103(3) 0.034(3)
F36 0.104(3) 0.127(3) 0.0591(16) 0.0245(18) 0.0290(17) -0.022(2)
C99 0.0412(19) 0.068(3) 0.055(2) 0.0151(19) 0.0191(17) 0.0064(18)
F37 0.094(4) 0.060(3) 0.124(5) -0.003(3) 0.001(4) 0.032(3)
F38 0.110(5) 0.195(8) 0.075(3) 0.075(4) 0.047(3) 0.081(5)
F39 0.033(2) 0.115(4) 0.163(6) 0.073(5) 0.029(3) 0.016(2)
C99A 0.0412(19) 0.068(3) 0.055(2) 0.0151(19) 0.0191(17) 0.0064(18)
F37A 0.094(4) 0.060(3) 0.124(5) -0.003(3) 0.001(4) 0.032(3)
F38A 0.110(5) 0.195(8) 0.075(3) 0.075(4) 0.047(3) 0.081(5)
F39A 0.033(2) 0.115(4) 0.163(6) 0.073(5) 0.029(3) 0.016(2)
F43 0.112(3) 0.082(2) 0.168(3) -0.064(2) 0.109(3) -0.060(2)
F44 0.096(2) 0.080(2) 0.0446(12) -0.0215(13) 0.0208(13) -0.0418(17)
F45 0.113(2) 0.0344(12) 0.092(2) -0.0043(12) 0.0421(18) -0.0088(14)
F46 0.0596(16) 0.156(3) 0.128(3) -0.089(3) 0.0648(19) -0.0314(19)
F47 0.0363(12) 0.107(2) 0.0702(16) 0.0073(16) 0.0193(11) -0.0010(13)
F48 0.080(2) 0.096(2) 0.160(4) 0.045(2) 0.095(2) 0.0201(17)
C77 0.0356(15) 0.0299(14) 0.0350(14) -0.0009(11) 0.0182(12) -0.0021(12)
C78 0.0326(15) 0.0296(14) 0.0438(16) -0.0008(12) 0.0213(13) -0.0025(11)
C79 0.0356(16) 0.0343(16) 0.0407(16) -0.0013(12) 0.0139(13) -0.0034(12)
C80 0.0413(17) 0.052(2) 0.0381(17) -0.0043(15) 0.0140(14) -0.0014(15)
C81 0.0436(18) 0.050(2) 0.0419(17) -0.0101(15) 0.0201(15) 0.0012(15)
C82 0.0349(15) 0.0441(18) 0.0396(16) -0.0060(13) 0.0173(13) 0.0045(13)
C84 0.058(2) 0.091(3) 0.0387(19) -0.005(2) 0.0201(18) 0.015(2)
C85 0.0371(16) 0.0313(15) 0.0510(18) -0.0002(13) 0.0276(14) -0.0008(12)
C86 0.0372(16) 0.0383(17) 0.0523(19) -0.0020(14) 0.0217(15) -0.0047(13)
C87 0.048(2) 0.0389(19) 0.085(3) -0.0048(19) 0.036(2) -0.0100(16)
C88 0.065(2) 0.0354(18) 0.086(3) 0.0096(18) 0.048(2) -0.0104(17)
C89 0.067(2) 0.0419(19) 0.067(2) 0.0080(17) 0.049(2) -0.0005(17)
C90 0.0518(19) 0.0315(15) 0.0482(17) -0.0011(13) 0.0336(16) -0.0039(13)
C91 0.077(4) 0.048(3) 0.131(5) -0.010(3) 0.047(4) -0.023(3)
C92 0.123(5) 0.043(2) 0.074(3) 0.014(2) 0.068(3) -0.002(2)
C93 0.0328(14) 0.0350(15) 0.0332(14) -0.0014(11) 0.0195(12) -0.0011(11)
C94 0.0336(15) 0.0365(15) 0.0342(14) 0.0031(12) 0.0177(12) -0.0002(12)
C95 0.0356(16) 0.0491(18) 0.0393(16) 0.0058(14) 0.0182(13) 0.0043(14)
C96 0.0333(17) 0.057(2) 0.056(2) 0.0080(16) 0.0250(16) 0.0014(15)
C97 0.0399(18) 0.051(2) 0.0513(19) 0.0098(15) 0.0293(16) 0.0021(14)
C98 0.0375(16) 0.0416(17) 0.0415(16) 0.0089(13) 0.0245(14) 0.0057(13)
C101 0.0316(14) 0.0333(14) 0.0296(13) 0.0001(11) 0.0159(12) -0.0017(11)
C102 0.0340(14) 0.0363(15) 0.0322(14) 0.0015(11) 0.0183(12) -0.0039(12)
C103 0.0452(17) 0.0310(15) 0.0310(14) -0.0023(11) 0.0188(13) -0.0035(12)
C104 0.0417(16) 0.0376(16) 0.0336(14) -0.0025(12) 0.0197(13) 0.0064(13)
C105 0.0314(15) 0.0462(18) 0.0344(14) -0.0005(13) 0.0161(12) 0.0031(13)
C106 0.0330(15) 0.0375(16) 0.0374(15) -0.0023(12) 0.0196(13) -0.0044(12)
C107 0.062(2) 0.0442(19) 0.0480(19) -0.0088(15) 0.0318(18) -0.0123(17)
C108 0.0361(17) 0.060(2) 0.0482(18) -0.0089(17) 0.0225(15) 0.0021(16)
B2 0.0310(15) 0.0303(16) 0.0378(16) -0.0014(13) 0.0195(13) -0.0013(12)
C100 0.053(3) 0.071(3) 0.073(3) 0.020(3) 0.042(3) -0.001(2)
F40 0.124(6) 0.095(4) 0.168(7) 0.045(4) 0.116(6) 0.022(4)
F41 0.045(2) 0.148(7) 0.127(5) 0.105(5) 0.021(3) -0.012(3)
F42 0.197(7) 0.108(4) 0.115(5) 0.021(4) 0.082(5) -0.047(5)
C200 0.053(3) 0.071(3) 0.073(3) 0.020(3) 0.042(3) -0.001(2)
F40A 0.124(6) 0.095(4) 0.168(7) 0.045(4) 0.116(6) 0.022(4)
F41A 0.045(2) 0.148(7) 0.127(5) 0.105(5) 0.021(3) -0.012(3)
F42A 0.197(7) 0.108(4) 0.115(5) 0.021(4) 0.082(5) -0.047(5)
F1 0.0453(14) 0.104(2) 0.0768(18) -0.0044(17) 0.0062(13) 0.0175(14)
F2 0.0658(17) 0.105(2) 0.150(3) 0.053(2) 0.079(2) 0.0289(16)
F3 0.0687(17) 0.0561(15) 0.150(3) -0.0198(17) 0.068(2) 0.0047(13)
F4 0.0774(17) 0.0413(13) 0.103(2) -0.0086(13) 0.0449(16) -0.0118(12)
F5 0.0687(16) 0.0649(16) 0.0620(15) 0.0109(12) 0.0005(13) -0.0273(13)
F6 0.0746(17) 0.0670(16) 0.0959(19) 0.0100(14) 0.0568(16) -0.0141(13)
C59 0.066(3) 0.061(3) 0.042(2) -0.0037(18) 0.011(2) 0.002(2)
F7 0.129(6) 0.127(6) 0.064(4) -0.050(4) -0.032(4) 0.080(5)
F8 0.156(6) 0.108(4) 0.039(2) -0.008(2) 0.028(3) -0.014(4)
F9 0.105(5) 0.257(12) 0.070(4) -0.075(6) 0.039(4) -0.095(7)
C59A 0.066(3) 0.061(3) 0.042(2) -0.0037(18) 0.011(2) 0.002(2)
F7A 0.129(6) 0.127(6) 0.064(4) -0.050(4) -0.032(4) 0.080(5)
F8A 0.156(6) 0.108(4) 0.039(2) -0.008(2) 0.028(3) -0.014(4)
F9A 0.105(5) 0.257(12) 0.070(4) -0.075(6) 0.039(4) -0.095(7)
F10 0.0592(16) 0.093(2) 0.103(2) -0.0131(19) 0.0136(16) 0.0361(16)
F11 0.252(6) 0.101(3) 0.175(4) 0.064(3) 0.182(5) 0.091(3)
F12 0.0769(19) 0.0565(16) 0.160(3) -0.0367(19) 0.062(2) -0.0084(14)
C67 0.059(3) 0.092(3) 0.049(2) 0.020(2) 0.035(2) 0.013(2)
F13 0.086(3) 0.107(3) 0.095(3) -0.004(2) 0.070(3) -0.027(2)
F14 0.137(5) 0.094(3) 0.195(7) -0.003(4) 0.145(6) 0.007(3)
F15 0.076(3) 0.249(10) 0.068(3) 0.075(4) 0.027(2) -0.023(4)
C67A 0.059(3) 0.092(3) 0.049(2) 0.020(2) 0.035(2) 0.013(2)
F13A 0.086(3) 0.107(3) 0.095(3) -0.004(2) 0.070(3) -0.027(2)
F14A 0.137(5) 0.094(3) 0.195(7) -0.003(4) 0.145(6) 0.007(3)
F15A 0.076(3) 0.249(10) 0.068(3) 0.075(4) 0.027(2) -0.023(4)
F16 0.0706(18) 0.121(3) 0.0653(17) -0.0428(18) 0.0173(14) -0.0146(18)
F17 0.0666(18) 0.094(2) 0.099(2) 0.0042(19) 0.0128(17) -0.0283(17)
F18 0.0368(13) 0.088(2) 0.154(3) -0.056(2) 0.0080(16) 0.0081(13)
F19 0.295(7) 0.092(3) 0.239(6) -0.099(4) 0.233(6) -0.095(4)
F20 0.268(10) 0.068(3) 0.429(15) -0.026(5) 0.204(10) 0.046(4)
F21 0.220(6) 0.120(3) 0.223(6) -0.093(4) 0.179(6) -0.107(4)
C76 0.076(10) 0.061(5) 0.078(7) -0.023(3) 0.057(8) -0.032(6)
F22 0.149(6) 0.152(6) 0.103(4) -0.053(4) 0.096(4) -0.041(5)
F23 0.165(7) 0.174(7) 0.094(4) 0.025(4) 0.106(5) 0.049(5)
F24 0.168(6) 0.072(3) 0.140(6) -0.058(3) 0.142(6) -0.057(3)
C76A 0.076(10) 0.061(5) 0.078(7) -0.023(3) 0.057(8) -0.032(6)
F22A 0.149(6) 0.152(6) 0.103(4) -0.053(4) 0.096(4) -0.041(5)
F23A 0.165(7) 0.174(7) 0.094(4) 0.025(4) 0.106(5) 0.049(5)
F24A 0.168(6) 0.072(3) 0.140(6) -0.058(3) 0.142(6) -0.057(3)
C45 0.0352(15) 0.0392(16) 0.0296(14) 0.0020(11) 0.0146(12) 0.0010(12)
C46 0.0342(15) 0.0366(16) 0.0402(16) -0.0023(13) 0.0164(13) -0.0042(12)
C47 0.0399(17) 0.0430(17) 0.0379(15) 0.0035(13) 0.0194(14) 0.0011(13)
C48 0.0509(18) 0.0307(15) 0.0375(16) 0.0072(12) 0.0225(14) 0.0075(13)
C49 0.0422(17) 0.0381(16) 0.0349(15) 0.0040(12) 0.0200(13) -0.0050(13)
C50 0.0368(15) 0.0386(16) 0.0382(15) 0.0039(12) 0.0208(13) 0.0003(13)
C51 0.050(2) 0.046(2) 0.063(2) 0.0028(17) 0.0279(18) 0.0041(16)
C52 0.053(2) 0.0393(18) 0.055(2) 0.0088(15) 0.0257(17) -0.0059(15)
C53 0.0381(16) 0.0343(15) 0.0358(14) 0.0041(12) 0.0181(13) -0.0005(12)
C54 0.0455(18) 0.0419(17) 0.0324(15) 0.0024(13) 0.0179(14) 0.0044(14)
C55 0.0476(19) 0.0458(19) 0.0344(16) 0.0044(14) 0.0093(14) -0.0019(15)
C56 0.0359(16) 0.0443(19) 0.0438(17) 0.0084(14) 0.0105(14) 0.0026(14)
C57 0.0395(16) 0.0389(17) 0.0414(16) 0.0096(13) 0.0174(14) 0.0042(13)
C58 0.0363(15) 0.0353(15) 0.0333(14) 0.0014(12) 0.0146(12) -0.0005(12)
C60 0.0482(19) 0.0420(19) 0.059(2) 0.0104(16) 0.0277(17) 0.0113(15)
C61 0.0328(14) 0.0345(15) 0.0338(14) -0.0007(12) 0.0168(12) 0.0002(12)
C62 0.0355(16) 0.0457(18) 0.0381(16) 0.0074(13) 0.0194(13) 0.0049(13)
C63 0.0453(18) 0.057(2) 0.0398(16) 0.0085(15) 0.0259(15) 0.0111(16)
C64 0.0449(18) 0.067(2) 0.0327(15) 0.0059(15) 0.0170(14) 0.0115(17)
C65 0.0390(17) 0.053(2) 0.0362(16) -0.0019(14) 0.0107(14) 0.0084(15)
C66 0.0314(15) 0.0472(18) 0.0341(15) -0.0023(13) 0.0146(12) 0.0010(13)
C68 0.0416(19) 0.064(2) 0.0463(19) -0.0092(18) 0.0128(16) 0.0022(17)
C69 0.0374(15) 0.0374(16) 0.0344(14) -0.0029(12) 0.0198(13) -0.0019(12)
C70 0.089(3) 0.0387(19) 0.067(2) -0.0111(17) 0.061(2) -0.0103(19)
C71 0.118(4) 0.046(2) 0.099(4) -0.022(2) 0.090(4) -0.024(2)
C72 0.118(4) 0.046(2) 0.086(3) -0.021(2) 0.083(3) -0.025(2)
C73 0.073(3) 0.049(2) 0.054(2) -0.0102(16) 0.047(2) -0.0084(18)
C74 0.0540(19) 0.0358(16) 0.0404(16) -0.0078(13) 0.0288(15) -0.0036(14)
C75 0.165(7) 0.071(4) 0.140(6) -0.026(4) 0.125(6) -0.033(4)
B1 0.0355(16) 0.0361(17) 0.0332(16) -0.0015(13) 0.0186(14) -0.0006(14)
Cl1 0.1352(15) 0.0988(12) 0.0953(11) 0.0028(9) 0.0627(11) -0.0089(11)
C109 0.122(6) 0.137(7) 0.101(5) -0.010(5) 0.066(5) -0.037(5)
Cl2 0.1368(18) 0.1119(14) 0.0879(12) -0.0066(10) 0.0234(12) -0.0107(12)
Cl3 0.196(3) 0.1238(18) 0.248(4) 0.037(2) 0.164(3) -0.0045(18)
Cl4 0.298(4) 0.130(2) 0.205(3) 0.025(2) 0.194(3) 0.009(2)
C110 0.095(5) 0.112(6) 0.141(7) -0.003(5) 0.062(5) -0.013(4)
Cl5 0.159(6) 0.162(6) 0.148(5) -0.009(5) 0.078(5) 0.048(5)
C111 0.159(6) 0.162(6) 0.148(5) -0.009(5) 0.078(5) 0.048(5)
Cl6 0.159(6) 0.162(6) 0.148(5) -0.009(5) 0.078(5) 0.048(5)
Cl5A 0.139(8) 0.112(6) 0.202(11) -0.002(6) 0.106(8) -0.012(5)
C112 0.139(8) 0.112(6) 0.202(11) -0.002(6) 0.106(8) -0.012(5)
Cl6A 0.139(8) 0.112(6) 0.202(11) -0.002(6) 0.106(8) -0.012(5)

loop_
_atom_type_symbol
_atom_type_description
_atom_type_scat_dispersion_real
_atom_type_scat_dispersion_imag
_atom_type_scat_source
C C 0.0033 0.0016 'International Tables Vol C Tables 4.2.6.8 and 6.1.1.4'
H H 0.0000 0.0000 'International Tables Vol C Tables 4.2.6.8 and 6.1.1.4'
B B 0.0013 0.0007 'International Tables Vol C Tables 4.2.6.8 and 6.1.1.4'
Cl Cl 0.1484 0.1585 'International Tables Vol C Tables 4.2.6.8 and 6.1.1.4'
F F 0.0171 0.0103 'International Tables Vol C Tables 4.2.6.8 and 6.1.1.4'
N N 0.0061 0.0033 'International Tables Vol C Tables 4.2.6.8 and 6.1.1.4'
Rh Rh -1.1178 0.9187 'International Tables Vol C Tables 4.2.6.8 and 6.1.1.4'

loop_
_geom_angle_atom_site_label_1
_geom_angle_atom_site_label_2
_geom_angle_atom_site_label_3
_geom_angle
N3 Rh1 C6 93.63(14)
N3 Rh1 C2 154.59(13)
C6 Rh1 C2 97.97(15)
N3 Rh1 N1 87.18(10)
C6 Rh1 N1 150.74(15)
C2 Rh1 N1 93.44(12)
N3 Rh1 C1 166.86(12)
C6 Rh1 C1 82.15(15)
C2 Rh1 C1 38.46(15)
N1 Rh1 C1 90.49(12)
N3 Rh1 C5 94.06(13)
C6 Rh1 C5 38.08(17)
C2 Rh1 C5 81.65(15)
N1 Rh1 C5 171.06(14)
C1 Rh1 C5 90.25(14)
N7 Rh2 N5 87.19(10)
N7 Rh2 C13 91.83(14)
N5 Rh2 C13 163.22(18)
N7 Rh2 C14 93.79(14)
N5 Rh2 C14 159.49(17)
C13 Rh2 C14 37.3(2)
N7 Rh2 C10 154.41(13)
N5 Rh2 C10 90.94(13)
C13 Rh2 C10 82.73(16)
C14 Rh2 C10 96.73(16)
N7 Rh2 C9 167.66(14)
N5 Rh2 C9 94.66(13)
C13 Rh2 C9 89.87(17)
C14 Rh2 C9 80.24(17)
C10 Rh2 C9 37.89(16)
C17 N1 N2 104.6(3)
C17 N1 Rh1 133.5(2)
N2 N1 Rh1 121.3(2)
C19 N2 N1 111.5(3)
C19 N2 C23 127.3(3)
N1 N2 C23 121.0(3)
C20 N3 N4 105.1(3)
C20 N3 Rh1 129.5(2)
N4 N3 Rh1 118.64(19)
C22 N4 N3 110.5(3)
C22 N4 C23 128.7(3)
N3 N4 C23 120.6(2)
C24 N5 N6 105.8(3)
C24 N5 Rh2 131.4(2)
N6 N5 Rh2 122.72(18)
C26 N6 N5 110.3(2)
C26 N6 C30 128.2(3)
N5 N6 C30 120.6(2)
C27 N7 N8 105.3(3)
C27 N7 Rh2 132.0(2)
N8 N7 Rh2 122.76(19)
C29 N8 N7 110.7(3)
C29 N8 C30 126.6(3)
N7 N8 C30 119.9(2)
C2 C1 C8 123.1(3)
C2 C1 Rh1 70.45(19)
C8 C1 Rh1 113.0(2)
C2 C1 H1 118(2)
C8 C1 H1 115(2)
Rh1 C1 H1 105(2)
C1 C2 C3 125.8(3)
C1 C2 Rh1 71.08(19)
C3 C2 Rh1 110.2(3)
C1 C2 H2 113(3)
C3 C2 H2 119(3)
Rh1 C2 H2 104(3)
C4 C3 C2 112.3(3)
C4 C3 H3A 109.1
C2 C3 H3A 109.1
C4 C3 H3B 109.1
C2 C3 H3B 109.1
H3A C3 H3B 107.9
C5 C4 C3 111.2(3)
C5 C4 H4A 109.4
C3 C4 H4A 109.4
C5 C4 H4B 109.4
C3 C4 H4B 109.4
H4A C4 H4B 108.0
C6 C5 C4 122.8(4)
C6 C5 Rh1 70.0(2)
C4 C5 Rh1 113.8(3)
C6 C5 H5 127(3)
C4 C5 H5 108(3)
Rh1 C5 H5 103(3)
C5 C6 C7 125.7(4)
C5 C6 Rh1 72.0(2)
C7 C6 Rh1 110.0(2)
C5 C6 H6 117(3)
C7 C6 H6 117(3)
Rh1 C6 H6 95(3)
C6 C7 C8 112.8(3)
C6 C7 H7A 109.0
C8 C7 H7A 109.0
C6 C7 H7B 109.0
C8 C7 H7B 109.0
H7A C7 H7B 107.8
C7 C8 C1 111.7(3)
C7 C8 H8A 109.3
C1 C8 H8A 109.3
C7 C8 H8B 109.3
C1 C8 H8B 109.3
H8A C8 H8B 107.9
C10 C9 C16 123.1(4)
C10 C9 Rh2 70.1(2)
C16 C9 Rh2 112.8(3)
C10 C9 H9 120(3)
C16 C9 H9 111(3)
Rh2 C9 H9 112(3)
C9 C10 C11 124.9(4)
C9 C10 Rh2 72.0(2)
C11 C10 Rh2 108.7(3)
C9 C10 H10 127(2)
C11 C10 H10 108(2)
Rh2 C10 H10 101(2)
C10 C11 C12 114.2(4)
C10 C11 H11A 108.7
C12 C11 H11A 108.7
C10 C11 H11B 108.7
C12 C11 H11B 108.7
H11A C11 H11B 107.6
C11 C12 C13 113.1(4)
C11 C12 H12A 109.0
C13 C12 H12A 109.0
C11 C12 H12B 109.0
C13 C12 H12B 109.0
H12A C12 H12B 107.8
C14 C13 C12 123.1(5)
C14 C13 Rh2 71.4(3)
C12 C13 Rh2 111.8(3)
C14 C13 H13 131(4)
C12 C13 H13 106(4)
Rh2 C13 H13 97(4)
C13 C14 C15 127.5(4)
C13 C14 Rh2 71.3(3)
C15 C14 Rh2 110.4(3)
C13 C14 H14 109(3)
C15 C14 H14 122(3)
Rh2 C14 H14 100(3)
C16 C15 C14 113.1(4)
C16 C15 H15A 109.0
C14 C15 H15A 109.0
C16 C15 H15B 109.0
C14 C15 H15B 109.0
H15A C15 H15B 107.8
C15 C16 C9 112.4(4)
C15 C16 H16A 109.1
C9 C16 H16A 109.1
C15 C16 H16B 109.1
C9 C16 H16B 109.1
H16A C16 H16B 107.8
N1 C17 C18 111.1(4)
N1 C17 H17 124.4
C18 C17 H17 124.4
C19 C18 C17 105.6(4)
C19 C18 H18 127.2
C17 C18 H18 127.2
N2 C19 C18 107.2(4)
N2 C19 H19 126.4
C18 C19 H19 126.4
N3 C20 C21 110.9(4)
N3 C20 H20 124.5
C21 C20 H20 124.5
C22 C21 C20 105.6(4)
C22 C21 H21 127.2
C20 C21 H21 127.2
C21 C22 N4 107.8(3)
C21 C22 H22 126.1
N4 C22 H22 126.1
N4 C23 N2 108.5(3)
N4 C23 C31 114.2(3)
N2 C23 C31 113.9(3)
N4 C23 H23 106.6
N2 C23 H23 106.6
C31 C23 H23 106.6
N5 C24 C25 110.7(3)
N5 C24 H24 124.6
C25 C24 H24 124.6
C26 C25 C24 105.1(3)
C26 C25 H25 127.4
C24 C25 H25 127.4
N6 C26 C25 107.9(3)
N6 C26 H26 126.0
C25 C26 H26 126.0
N7 C27 C28 110.7(3)
N7 C27 H27 124.6
C28 C27 H27 124.6
C29 C28 C27 105.1(3)
C29 C28 H28 127.5
C27 C28 H28 127.5
N8 C29 C28 108.2(3)
N8 C29 H29 125.9
C28 C29 H29 125.9
N8 C30 N6 110.2(2)
N8 C30 C41 110.8(2)
N6 C30 C41 112.2(2)
N8 C30 H30 107.8
N6 C30 H30 107.8
C41 C30 H30 107.8
C32 C31 C44 119.9(3)
C32 C31 C23 120.5(3)
C44 C31 C23 119.3(3)
C31 C32 C33 121.3(4)
C31 C32 H32 119.3
C33 C32 H32 119.3
C34 C33 C32 120.4(3)
C34 C33 H33 119.8
C32 C33 H33 119.8
C33 C34 C35 120.9(3)
C33 C34 H34 119.5
C35 C34 H34 119.5
C36 C35 C34 122.0(3)
C36 C35 C44 118.4(3)
C34 C35 C44 119.7(4)
C37 C36 C35 122.8(3)
C37 C36 H36 118.6
C35 C36 H36 118.6
C36 C37 C38 121.9(3)
C36 C37 C42 119.4(3)
C38 C37 C42 118.7(4)
C39 C38 C37 122.3(4)
C39 C38 H38 118.9
C37 C38 H38 118.9
C38 C39 C40 120.3(4)
C38 C39 H39 119.8
C40 C39 H39 119.8
C41 C40 C39 120.3(4)
C41 C40 H40 119.8
C39 C40 H40 119.8
C40 C41 C42 120.6(3)
C40 C41 C30 115.2(3)
C42 C41 C30 124.1(3)
C43 C42 C37 117.9(3)
C43 C42 C41 124.6(3)
C37 C42 C41 117.5(3)
C44 C43 C42 122.8(3)
C44 C43 H43 118.6
C42 C43 H43 118.6
C43 C44 C31 123.8(3)
C43 C44 C35 118.6(3)
C31 C44 C35 117.5(3)
F29 C83 F30 109.4(5)
F29 C83 F28 102.1(5)
F30 C83 F28 101.2(4)
F29 C83 C79 115.9(3)
F30 C83 C79 113.1(3)
F28 C83 C79 113.5(4)
F39 C99 F37 104.4(6)
F39 C99 F38 106.2(6)
F37 C99 F38 104.8(6)
F39 C99 C95 114.7(4)
F37 C99 C95 112.9(4)
F38 C99 C95 113.0(4)
C78 C77 C82 115.3(3)
C78 C77 B2 126.4(3)
C82 C77 B2 118.3(3)
C79 C78 C77 122.3(3)
C79 C78 H78 118.8
C77 C78 H78 118.8
C80 C79 C78 121.4(3)
C80 C79 C83 118.0(3)
C78 C79 C83 120.6(3)
C81 C80 C79 117.6(3)
C81 C80 H80 121.2
C79 C80 H80 121.2
C82 C81 C80 120.8(3)
C82 C81 C84 119.4(3)
C80 C81 C84 119.8(3)
C81 C82 C77 122.6(3)
C81 C82 H82 118.7
C77 C82 H82 118.7
F25 C84 F27 107.4(4)
F25 C84 F26 104.1(5)
F27 C84 F26 104.3(4)
F25 C84 C81 114.8(4)
F27 C84 C81 114.1(4)
F26 C84 C81 111.2(4)
C90 C85 C86 115.4(3)
C90 C85 B2 119.9(3)
C86 C85 B2 124.7(3)
C87 C86 C85 121.6(4)
C87 C86 H86 119.2
C85 C86 H86 119.2
C86 C87 C88 121.9(4)
C86 C87 C91 120.4(4)
C88 C87 C91 117.8(4)
C89 C88 C87 117.9(3)
C89 C88 H88 121.0
C87 C88 H88 121.0
C88 C89 C90 120.0(4)
C88 C89 C92 121.0(4)
C90 C89 C92 119.1(4)
C89 C90 C85 123.2(3)
C89 C90 H90 118.4
C85 C90 H90 118.4
F32A C91 F33A 107.6(16)
F32 C91 F31 104.8(7)
F32 C91 F33 109.5(8)
F31 C91 F33 97.4(8)
F32A C91 F31A 92.3(13)
F33A C91 F31A 114.0(17)
F32 C91 C87 114.9(4)
F32A C91 C87 117.1(9)
F33A C91 C87 114.6(7)
F31 C91 C87 113.7(4)
F33 C91 C87 114.8(5)
F31A C91 C87 109.4(7)
F34 C92 F35 106.4(4)
F34 C92 F36 105.9(5)
F35 C92 F36 106.0(5)
F34 C92 C89 113.8(4)
F35 C92 C89 112.0(5)
F36 C92 C89 112.1(4)
C94 C93 C98 115.5(3)
C94 C93 B2 125.8(3)
C98 C93 B2 118.7(3)
C93 C94 C95 121.9(3)
C93 C94 H94 119.0
C95 C94 H94 119.0
C96 C95 C94 121.1(3)
C96 C95 C99 119.6(3)
C94 C95 C99 119.3(3)
C97 C96 C95 117.8(3)
C97 C96 H96 121.1
C95 C96 H96 121.1
C96 C97 C98 120.8(3)
C96 C97 C100 117.7(4)
C98 C97 C100 121.4(4)
C96 C97 C200 120.5(4)
C98 C97 C200 118.5(4)
C97 C98 C93 122.8(3)
C97 C98 H98 118.6
C93 C98 H98 118.6
C106 C101 C102 116.0(3)
C106 C101 B2 120.3(3)
C102 C101 B2 123.7(3)
C103 C102 C101 122.0(3)
C103 C102 H102 119.0
C101 C102 H102 119.0
C102 C103 C104 121.3(3)
C102 C103 C107 120.7(3)
C104 C103 C107 117.9(3)
C105 C104 C103 117.6(3)
C105 C104 H104 121.2
C103 C104 H104 121.2
C104 C105 C106 120.8(3)
C104 C105 C108 120.0(3)
C106 C105 C108 119.3(3)
C101 C106 C105 122.3(3)
C101 C106 H106 118.8
C105 C106 H106 118.8
F43 C107 F44 107.9(4)
F43 C107 F45 105.1(4)
F44 C107 F45 105.6(3)
F43 C107 C103 113.3(3)
F44 C107 C103 111.9(3)
F45 C107 C103 112.4(3)
F47 C108 F48 107.1(4)
F47 C108 F46 105.8(4)
F48 C108 F46 104.3(4)
F47 C108 C105 114.0(3)
F48 C108 C105 112.5(3)
F46 C108 C105 112.4(3)
C85 B2 C77 110.9(3)
C85 B2 C101 107.8(2)
C77 B2 C101 110.6(2)
C85 B2 C93 111.0(3)
C77 B2 C93 106.4(2)
C101 B2 C93 110.2(2)
F41 C100 F42 100.8(8)
F41 C100 F40 110.3(7)
F42 C100 F40 105.8(8)
F41 C100 C97 114.5(5)
F42 C100 C97 113.1(5)
F40 C100 C97 111.6(5)
F40A C200 F42A 108.4(9)
F40A C200 F41A 101.4(8)
F42A C200 F41A 106.3(9)
F40A C200 C97 112.0(6)
F42A C200 C97 113.0(6)
F41A C200 C97 114.8(5)
F7 C59 F9 111.0(8)
F7 C59 F8 104.6(7)
F9 C59 F8 100.0(7)
F7 C59 C55 117.2(4)
F9 C59 C55 111.5(5)
F8 C59 C55 110.9(5)
F14 C67 F15 110.3(6)
F14 C67 F13 103.0(5)
F15 C67 F13 102.3(6)
F14 C67 C63 114.5(5)
F15 C67 C63 114.3(4)
F13 C67 C63 111.2(4)
F22 C76 F23 107.1(14)
F22 C76 F24 108.8(14)
F23 C76 F24 106.9(10)
F22 C76 C73 114.1(8)
F23 C76 C73 108.9(13)
F24 C76 C73 110.7(12)
F22A C76A F23A 108.4(12)
F22A C76A F24A 107(2)
F23A C76A F24A 102.9(13)
F22A C76A C73 118.3(12)
F23A C76A C73 108(2)
F24A C76A C73 111.3(8)
C50 C45 C46 115.6(3)
C50 C45 B1 122.7(3)
C46 C45 B1 121.7(3)
C47 C46 C45 122.3(3)
C47 C46 H46 118.9
C45 C46 H46 118.9
C48 C47 C46 121.0(3)
C48 C47 C51 120.4(3)
C46 C47 C51 118.6(3)
C47 C48 C49 117.3(3)
C47 C48 H48 121.4
C49 C48 H48 121.4
C50 C49 C48 121.5(3)
C50 C49 C52 117.6(3)
C48 C49 C52 120.8(3)
C49 C50 C45 122.3(3)
C49 C50 H50 118.8
C45 C50 H50 118.8
F2 C51 F1 104.6(4)
F2 C51 F3 107.0(4)
F1 C51 F3 104.9(4)
F2 C51 C47 113.2(3)
F1 C51 C47 113.0(4)
F3 C51 C47 113.4(3)
F4 C52 F5 108.6(4)
F4 C52 F6 105.3(3)
F5 C52 F6 105.3(3)
F4 C52 C49 113.8(3)
F5 C52 C49 111.7(3)
F6 C52 C49 111.6(3)
C58 C53 C54 115.7(3)
C58 C53 B1 122.8(3)
C54 C53 B1 121.2(3)
C53 C54 C55 122.4(3)
C53 C54 H54 118.8
C55 C54 H54 118.8
C56 C55 C54 120.5(3)
C56 C55 C59 120.0(3)
C54 C55 C59 119.5(4)
C57 C56 C55 118.6(3)
C57 C56 H56 120.7
C55 C56 H56 120.7
C56 C57 C58 120.4(3)
C56 C57 C60 121.2(3)
C58 C57 C60 118.4(3)
C53 C58 C57 122.3(3)
C53 C58 H58 118.9
C57 C58 H58 118.9
F11 C60 F10 105.9(4)
F11 C60 F12 104.8(4)
F10 C60 F12 104.5(4)
F11 C60 C57 113.8(3)
F10 C60 C57 114.1(3)
F12 C60 C57 112.9(3)
C66 C61 C62 115.2(3)
C66 C61 B1 122.2(3)
C62 C61 B1 122.4(3)
C63 C62 C61 121.8(3)
C63 C62 H62 119.1
C61 C62 H62 119.1
C62 C63 C64 121.7(3)
C62 C63 C67 120.3(4)
C64 C63 C67 118.0(3)
C65 C64 C63 118.0(3)
C65 C64 H64 121.0
C63 C64 H64 121.0
C64 C65 C66 120.9(3)
C64 C65 C68 120.4(3)
C66 C65 C68 118.7(4)
C65 C66 C61 122.4(3)
C65 C66 H66 118.8
C61 C66 H66 118.8
F18 C68 F16 108.7(4)
F18 C68 F17 105.7(4)
F16 C68 F17 102.6(4)
F18 C68 C65 113.3(4)
F16 C68 C65 113.4(4)
F17 C68 C65 112.4(3)
C74 C69 C70 115.0(3)
C74 C69 B1 125.1(3)
C70 C69 B1 119.8(3)
C71 C70 C69 122.6(3)
C71 C70 H70 118.7
C69 C70 H70 118.7
C72 C71 C70 120.1(4)
C72 C71 C75 119.3(4)
C70 C71 C75 120.2(4)
C73 C72 C71 118.6(4)
C73 C72 H72 120.7
C71 C72 H72 120.7
C72 C73 C74 120.9(3)
C72 C73 C76A 124.0(11)
C74 C73 C76A 114.9(10)
C72 C73 C76 113.6(7)
C74 C73 C76 124.6(7)
C73 C74 C69 122.8(3)
C73 C74 H74 118.6
C69 C74 H74 118.6
F19 C75 F21 112.4(7)
F19 C75 F20 104.3(8)
F21 C75 F20 97.4(6)
F19 C75 C71 116.9(5)
F21 C75 C71 115.9(6)
F20 C75 C71 107.0(7)
C53 B1 C69 104.0(3)
C53 B1 C61 112.4(3)
C69 B1 C61 110.6(3)
C53 B1 C45 112.9(3)
C69 B1 C45 112.9(3)
C61 B1 C45 104.3(2)
Cl2 C109 Cl1 114.5(5)
Cl2 C109 H10A 108.6
Cl1 C109 H10A 108.6
Cl2 C109 H10B 108.6
Cl1 C109 H10B 108.6
H10A C109 H10B 107.6
Cl3 C110 Cl4 115.4(5)
Cl3 C110 H11C 108.4
Cl4 C110 H11C 108.4
Cl3 C110 H11D 108.4
Cl4 C110 H11D 108.4
H11C C110 H11D 107.5
Cl6 C111 Cl5 120.3(14)
Cl6 C111 H11E 107.3
Cl5 C111 H11E 107.3
Cl6 C111 H11F 107.3
Cl5 C111 H11F 107.3
H11E C111 H11F 106.9
Cl6A C112 Cl5A 116.5(16)
Cl6A C112 H11G 108.2
Cl5A C112 H11G 108.2
Cl6A C112 H11H 108.2
Cl5A C112 H11H 108.2
H11G C112 H11H 107.3

loop_
_geom_bond_atom_site_label_1
_geom_bond_atom_site_label_2
_geom_bond_distance
Rh1 N3 2.109(3)
Rh1 C6 2.110(3)
Rh1 C2 2.114(3)
Rh1 N1 2.117(3)
Rh1 C1 2.122(3)
Rh1 C5 2.135(3)
Rh2 N7 2.075(3)
Rh2 N5 2.095(3)
Rh2 C13 2.127(4)
Rh2 C14 2.128(4)
Rh2 C10 2.140(3)
Rh2 C9 2.165(4)
N1 C17 1.344(4)
N1 N2 1.358(4)
N2 C19 1.344(5)
N2 C23 1.467(4)
N3 C20 1.334(4)
N3 N4 1.361(4)
N4 C22 1.359(4)
N4 C23 1.449(4)
N5 C24 1.333(4)
N5 N6 1.355(4)
N6 C26 1.351(4)
N6 C30 1.483(4)
N7 C27 1.344(4)
N7 N8 1.359(4)
N8 C29 1.342(4)
N8 C30 1.473(4)
C1 C2 1.396(5)
C1 C8 1.527(5)
C1 H1 1.04(4)
C2 C3 1.531(6)
C2 H2 0.91(4)
C3 C4 1.530(7)
C3 H3A 0.9900
C3 H3B 0.9900
C4 C5 1.513(6)
C4 H4A 0.9900
C4 H4B 0.9900
C5 C6 1.385(6)
C5 H5 1.01(5)
C6 C7 1.516(6)
C6 H6 1.00(5)
C7 C8 1.520(6)
C7 H7A 0.9900
C7 H7B 0.9900
C8 H8A 0.9900
C8 H8B 0.9900
C9 C10 1.398(6)
C9 C16 1.522(6)
C9 H9 0.91(5)
C10 C11 1.506(6)
C10 H10 1.06(5)
C11 C12 1.512(8)
C11 H11A 0.9900
C11 H11B 0.9900
C12 C13 1.536(7)
C12 H12A 0.9900
C12 H12B 0.9900
C13 C14 1.360(8)
C13 H13 0.91(6)
C14 C15 1.527(7)
C14 H14 1.12(6)
C15 C16 1.464(8)
C15 H15A 0.9900
C15 H15B 0.9900
C16 H16A 0.9900
C16 H16B 0.9900
C17 C18 1.380(6)
C17 H17 0.9500
C18 C19 1.369(7)
C18 H18 0.9500
C19 H19 0.9500
C20 C21 1.396(6)
C20 H20 0.9500
C21 C22 1.349(7)
C21 H21 0.9500
C22 H22 0.9500
C23 C31 1.516(4)
C23 H23 1.0000
C24 C25 1.393(5)
C24 H24 0.9500
C25 C26 1.364(5)
C25 H25 0.9500
C26 H26 0.9500
C27 C28 1.389(5)
C27 H27 0.9500
C28 C29 1.366(5)
C28 H28 0.9500
C29 H29 0.9500
C30 C41 1.516(5)
C30 H30 1.0000
C31 C32 1.371(5)
C31 C44 1.440(5)
C32 C33 1.427(5)
C32 H32 0.9500
C33 C34 1.337(6)
C33 H33 0.9500
C34 C35 1.427(6)
C34 H34 0.9500
C35 C36 1.393(6)
C35 C44 1.443(4)
C36 C37 1.382(6)
C36 H36 0.9500
C37 C38 1.431(6)
C37 C42 1.440(4)
C38 C39 1.327(7)
C38 H38 0.9500
C39 C40 1.432(6)
C39 H39 0.9500
C40 C41 1.376(5)
C40 H40 0.9500
C41 C42 1.446(5)
C42 C43 1.399(5)
C43 C44 1.394(5)
C43 H43 0.9500
F25 C84 1.310(5)
F26 C84 1.342(7)
F27 C84 1.327(5)
C83 F29 1.256(5)
C83 F30 1.329(5)
C83 F28 1.368(6)
C83 C79 1.494(5)
F31 C91 1.299(4)
F32 C91 1.299(4)
F33 C91 1.299(4)
F31A C91 1.299(4)
F32A C91 1.299(4)
F33A C91 1.299(4)
F34 C92 1.313(5)
F35 C92 1.334(6)
F36 C92 1.341(7)
C99 F39 1.297(6)
C99 F37 1.297(7)
C99 F38 1.309(7)
C99 C95 1.508(5)
F43 C107 1.316(5)
F44 C107 1.328(5)
F45 C107 1.342(5)
F46 C108 1.336(5)
F47 C108 1.299(5)
F48 C108 1.321(5)
C77 C78 1.396(4)
C77 C82 1.416(4)
C77 B2 1.641(5)
C78 C79 1.394(5)
C78 H78 0.9500
C79 C80 1.393(5)
C80 C81 1.391(5)
C80 H80 0.9500
C81 C82 1.390(5)
C81 C84 1.481(6)
C82 H82 0.9500
C85 C90 1.395(5)
C85 C86 1.403(5)
C85 B2 1.631(5)
C86 C87 1.376(6)
C86 H86 0.9500
C87 C88 1.385(7)
C87 C91 1.490(7)
C88 C89 1.383(6)
C88 H88 0.9500
C89 C90 1.385(5)
C89 C92 1.503(7)
C90 H90 0.9500
C93 C94 1.390(4)
C93 C98 1.398(5)
C93 B2 1.652(4)
C94 C95 1.400(5)
C94 H94 0.9500
C95 C96 1.380(5)
C96 C97 1.379(5)
C96 H96 0.9500
C97 C98 1.385(5)
C97 C100 1.490(5)
C97 C200 1.490(5)
C98 H98 0.9500
C101 C106 1.390(4)
C101 C102 1.405(4)
C101 B2 1.648(5)
C102 C103 1.384(5)
C102 H102 0.9500
C103 C104 1.395(5)
C103 C107 1.488(5)
C104 C105 1.385(5)
C104 H104 0.9500
C105 C106 1.402(5)
C105 C108 1.493(5)
C106 H106 0.9500
C100 F41 1.300(4)
C100 F42 1.300(4)
C100 F40 1.300(4)
C200 F40A 1.300(4)
C200 F42A 1.300(4)
C200 F41A 1.300(4)
F1 C51 1.343(5)
F2 C51 1.321(5)
F3 C51 1.345(5)
F4 C52 1.313(5)
F5 C52 1.330(5)
F6 C52 1.330(5)
C59 F7 1.247(7)
C59 F9 1.309(10)
C59 F8 1.345(8)
C59 C55 1.492(6)
F10 C60 1.305(5)
F11 C60 1.299(5)
F12 C60 1.310(5)
C67 F14 1.253(7)
C67 F15 1.290(6)
C67 F13 1.388(7)
C67 C63 1.512(6)
F16 C68 1.329(5)
F17 C68 1.341(6)
F18 C68 1.298(5)
F19 C75 1.216(7)
F20 C75 1.376(13)
F21 C75 1.293(8)
C76 F22 1.274(15)
C76 F23 1.31(3)
C76 F24 1.332(17)
C76 C73 1.556(8)
C76A F22A 1.29(2)
C76A F23A 1.36(3)
C76A F24A 1.387(18)
C76A C73 1.462(10)
C45 C50 1.394(5)
C45 C46 1.400(5)
C45 B1 1.646(5)
C46 C47 1.394(5)
C46 H46 0.9500
C47 C48 1.386(5)
C47 C51 1.489(5)
C48 C49 1.391(5)
C48 H48 0.9500
C49 C50 1.383(5)
C49 C52 1.500(5)
C50 H50 0.9500
C53 C58 1.388(5)
C53 C54 1.398(5)
C53 B1 1.631(5)
C54 C55 1.400(5)
C54 H54 0.9500
C55 C56 1.378(6)
C56 C57 1.378(5)
C56 H56 0.9500
C57 C58 1.409(5)
C57 C60 1.500(5)
C58 H58 0.9500
C61 C66 1.405(4)
C61 C62 1.407(5)
C61 B1 1.643(4)
C62 C63 1.380(5)
C62 H62 0.9500
C63 C64 1.382(6)
C64 C65 1.372(6)
C64 H64 0.9500
C65 C66 1.392(5)
C65 C68 1.496(5)
C66 H66 0.9500
C69 C74 1.386(5)
C69 C70 1.398(5)
C69 B1 1.642(5)
C70 C71 1.390(6)
C70 H70 0.9500
C71 C72 1.372(6)
C71 C75 1.500(7)
C72 C73 1.369(6)
C72 H72 0.9500
C73 C74 1.378(5)
C74 H74 0.9500
Cl1 C109 1.735(8)
C109 Cl2 1.711(8)
C109 H10A 0.9900
C109 H10B 0.9900
Cl3 C110 1.685(9)
Cl4 C110 1.700(10)
C110 H11C 0.9900
C110 H11D 0.9900
Cl5 C111 1.656(10)
C111 Cl6 1.656(10)
C111 H11E 0.9900
C111 H11F 0.9900
Cl5A C112 1.656(10)
C112 Cl6A 1.656(10)
C112 H11G 0.9900
C112 H11H 0.9900

loop_
_geom_torsion_atom_site_label_1
_geom_torsion_atom_site_label_2
_geom_torsion_atom_site_label_3
_geom_torsion_atom_site_label_4
_geom_torsion
N3 Rh1 N1 C17 155.1(4)
C6 Rh1 N1 C17 -112.5(4)
C2 Rh1 N1 C17 0.6(4)
C1 Rh1 N1 C17 -37.8(4)
N3 Rh1 N1 N2 -35.6(2)
C6 Rh1 N1 N2 56.8(4)
C2 Rh1 N1 N2 169.8(3)
C1 Rh1 N1 N2 131.5(3)
C17 N1 N2 C19 2.0(4)
Rh1 N1 N2 C19 -170.0(3)
C17 N1 N2 C23 177.1(3)
Rh1 N1 N2 C23 5.1(4)
C6 Rh1 N3 C20 81.2(3)
C2 Rh1 N3 C20 -36.0(5)
N1 Rh1 N3 C20 -128.1(3)
C1 Rh1 N3 C20 151.9(5)
C5 Rh1 N3 C20 43.1(3)
C6 Rh1 N3 N4 -132.2(2)
C2 Rh1 N3 N4 110.6(3)
N1 Rh1 N3 N4 18.5(2)
C1 Rh1 N3 N4 -61.5(7)
C5 Rh1 N3 N4 -170.3(2)
C20 N3 N4 C22 1.2(3)
Rh1 N3 N4 C22 -152.7(2)
C20 N3 N4 C23 -176.3(3)
Rh1 N3 N4 C23 29.8(3)
N7 Rh2 N5 C24 -153.6(3)
C13 Rh2 N5 C24 119.4(5)
C14 Rh2 N5 C24 -60.3(5)
C10 Rh2 N5 C24 51.9(3)
C9 Rh2 N5 C24 14.2(3)
N7 Rh2 N5 N6 30.7(2)
C13 Rh2 N5 N6 -56.4(6)
C14 Rh2 N5 N6 124.0(4)
C10 Rh2 N5 N6 -123.8(2)
C9 Rh2 N5 N6 -161.6(2)
C24 N5 N6 C26 -3.0(3)
Rh2 N5 N6 C26 173.7(2)
C24 N5 N6 C30 -173.0(3)
Rh2 N5 N6 C30 3.7(4)
N5 Rh2 N7 C27 154.1(3)
C13 Rh2 N7 C27 -42.7(4)
C14 Rh2 N7 C27 -5.4(4)
C10 Rh2 N7 C27 -119.6(4)
C9 Rh2 N7 C27 55.1(8)
N5 Rh2 N7 N8 -23.9(2)
C13 Rh2 N7 N8 139.3(3)
C14 Rh2 N7 N8 176.6(3)
C10 Rh2 N7 N8 62.4(4)
C9 Rh2 N7 N8 -122.9(6)
C27 N7 N8 C29 2.3(4)
Rh2 N7 N8 C29 -179.2(3)
C27 N7 N8 C30 164.3(3)
Rh2 N7 N8 C30 -17.2(4)
N3 Rh1 C1 C2 174.6(5)
C6 Rh1 C1 C2 -113.5(2)
N1 Rh1 C1 C2 94.9(2)
C5 Rh1 C1 C2 -76.2(2)
N3 Rh1 C1 C8 -66.9(7)
C6 Rh1 C1 C8 5.1(3)
C2 Rh1 C1 C8 118.6(4)
N1 Rh1 C1 C8 -146.5(3)
C5 Rh1 C1 C8 42.4(3)
C8 C1 C2 C3 -3.5(5)
Rh1 C1 C2 C3 101.7(4)
C8 C1 C2 Rh1 -105.2(3)
N3 Rh1 C2 C1 -177.1(3)
C6 Rh1 C2 C1 66.5(2)
N1 Rh1 C2 C1 -86.4(2)
C5 Rh1 C2 C1 101.1(2)
N3 Rh1 C2 C3 60.7(4)
C6 Rh1 C2 C3 -55.6(3)
N1 Rh1 C2 C3 151.4(3)
C1 Rh1 C2 C3 -122.1(4)
C5 Rh1 C2 C3 -21.1(3)
C1 C2 C3 C4 -45.0(5)
Rh1 C2 C3 C4 35.8(4)
C2 C3 C4 C5 -33.1(5)
C3 C4 C5 C6 95.8(5)
C3 C4 C5 Rh1 15.0(5)
N3 Rh1 C5 C6 90.7(2)
C2 Rh1 C5 C6 -114.5(2)
C1 Rh1 C5 C6 -76.9(2)
N3 Rh1 C5 C4 -151.4(3)
C6 Rh1 C5 C4 117.9(4)
C2 Rh1 C5 C4 3.4(3)
C1 Rh1 C5 C4 41.1(3)
C4 C5 C6 C7 -4.0(6)
Rh1 C5 C6 C7 102.1(3)
C4 C5 C6 Rh1 -106.1(4)
N3 Rh1 C6 C5 -92.0(2)
C2 Rh1 C6 C5 65.4(2)
N1 Rh1 C6 C5 177.3(2)
C1 Rh1 C6 C5 100.6(2)
N3 Rh1 C6 C7 145.7(3)
C2 Rh1 C6 C7 -57.0(3)
N1 Rh1 C6 C7 55.0(4)
C1 Rh1 C6 C7 -21.8(3)
C5 Rh1 C6 C7 -122.3(4)
C5 C6 C7 C8 -46.3(5)
Rh1 C6 C7 C8 35.4(4)
C6 C7 C8 C1 -31.6(5)
C2 C1 C8 C7 93.6(4)
Rh1 C1 C8 C7 12.7(4)
N7 Rh2 C9 C10 -176.3(5)
N5 Rh2 C9 C10 85.5(2)
C13 Rh2 C9 C10 -78.3(3)
C14 Rh2 C9 C10 -114.5(3)
N7 Rh2 C9 C16 -57.7(8)
N5 Rh2 C9 C16 -155.9(3)
C13 Rh2 C9 C16 40.3(4)
C14 Rh2 C9 C16 4.1(3)
C10 Rh2 C9 C16 118.6(4)
C16 C9 C10 C11 -4.1(6)
Rh2 C9 C10 C11 100.7(4)
C16 C9 C10 Rh2 -104.8(4)
N7 Rh2 C10 C9 178.2(3)
N5 Rh2 C10 C9 -96.4(2)
C13 Rh2 C10 C9 99.2(3)
C14 Rh2 C10 C9 64.6(3)
N7 Rh2 C10 C11 56.5(5)
N5 Rh2 C10 C11 142.0(3)
C13 Rh2 C10 C11 -22.4(3)
C14 Rh2 C10 C11 -57.1(3)
C9 Rh2 C10 C11 -121.7(4)
C9 C10 C11 C12 -46.7(6)
Rh2 C10 C11 C12 34.1(5)
C10 C11 C12 C13 -28.7(7)
C11 C12 C13 C14 90.0(7)
C11 C12 C13 Rh2 8.6(7)
N7 Rh2 C13 C14 93.9(3)
N5 Rh2 C13 C14 -179.9(4)
C10 Rh2 C13 C14 -111.2(3)
C9 Rh2 C13 C14 -73.9(3)
N7 Rh2 C13 C12 -147.1(4)
N5 Rh2 C13 C12 -60.7(7)
C14 Rh2 C13 C12 119.1(5)
C10 Rh2 C13 C12 7.8(4)
C9 Rh2 C13 C12 45.2(4)
C12 C13 C14 C15 -2.6(7)
Rh2 C13 C14 C15 101.7(5)
C12 C13 C14 Rh2 -104.3(4)
N7 Rh2 C14 C13 -88.0(3)
N5 Rh2 C14 C13 179.8(3)
C10 Rh2 C14 C13 68.6(3)
C9 Rh2 C14 C13 102.8(3)
N7 Rh2 C14 C15 147.9(4)
N5 Rh2 C14 C15 55.8(6)
C13 Rh2 C14 C15 -124.0(5)
C10 Rh2 C14 C15 -55.4(4)
C9 Rh2 C14 C15 -21.2(4)
C13 C14 C15 C16 -44.9(7)
Rh2 C14 C15 C16 36.6(6)
C14 C15 C16 C9 -33.6(7)
C10 C9 C16 C15 95.2(5)
Rh2 C9 C16 C15 14.8(5)
N2 N1 C17 C18 -0.9(5)
Rh1 N1 C17 C18 169.7(3)
N1 C17 C18 C19 -0.5(6)
N1 N2 C19 C18 -2.3(5)
C23 N2 C19 C18 -177.0(4)
C17 C18 C19 N2 1.7(5)
N4 N3 C20 C21 0.0(4)
Rh1 N3 C20 C21 150.0(3)
N3 C20 C21 C22 -1.1(5)
C20 C21 C22 N4 1.8(5)
N3 N4 C22 C21 -1.9(4)
C23 N4 C22 C21 175.3(3)
C22 N4 C23 N2 109.3(3)
N3 N4 C23 N2 -73.8(3)
C22 N4 C23 C31 -122.6(3)
N3 N4 C23 C31 54.4(4)
C19 N2 C23 N4 -133.8(4)
N1 N2 C23 N4 52.0(4)
C19 N2 C23 C31 97.9(4)
N1 N2 C23 C31 -76.4(4)
N6 N5 C24 C25 2.4(4)
Rh2 N5 C24 C25 -173.9(2)
N5 C24 C25 C26 -0.9(4)
N5 N6 C26 C25 2.5(4)
C30 N6 C26 C25 171.6(3)
C24 C25 C26 N6 -0.9(4)
N8 N7 C27 C28 -1.3(4)
Rh2 N7 C27 C28 -179.6(3)
N7 C27 C28 C29 -0.1(5)
N7 N8 C29 C28 -2.5(5)
C30 N8 C29 C28 -163.0(3)
C27 C28 C29 N8 1.6(5)
C29 N8 C30 N6 -137.3(3)
N7 N8 C30 N6 63.8(4)
C29 N8 C30 C41 -12.5(5)
N7 N8 C30 C41 -171.4(3)
C26 N6 C30 N8 136.1(3)
N5 N6 C30 N8 -55.8(3)
C26 N6 C30 C41 12.1(4)
N5 N6 C30 C41 -179.8(3)
N4 C23 C31 C32 -118.1(3)
N2 C23 C31 C32 7.2(4)
N4 C23 C31 C44 67.7(4)
N2 C23 C31 C44 -166.9(3)
C44 C31 C32 C33 -2.5(5)
C23 C31 C32 C33 -176.7(3)
C31 C32 C33 C34 4.4(6)
C32 C33 C34 C35 -1.1(6)
C33 C34 C35 C36 174.2(4)
C33 C34 C35 C44 -3.9(6)
C34 C35 C36 C37 -178.8(3)
C44 C35 C36 C37 -0.7(5)
C35 C36 C37 C38 175.2(4)
C35 C36 C37 C42 -3.3(5)
C36 C37 C38 C39 179.7(4)
C42 C37 C38 C39 -1.8(6)
C37 C38 C39 C40 -1.4(7)
C38 C39 C40 C41 0.7(7)
C39 C40 C41 C42 3.2(5)
C39 C40 C41 C30 -172.1(3)
N8 C30 C41 C40 114.9(3)
N6 C30 C41 C40 -121.5(3)
N8 C30 C41 C42 -60.2(4)
N6 C30 C41 C42 63.4(4)
C36 C37 C42 C43 3.2(5)
C38 C37 C42 C43 -175.3(3)
C36 C37 C42 C41 -175.9(3)
C38 C37 C42 C41 5.5(5)
C40 C41 C42 C43 174.6(3)
C30 C41 C42 C43 -10.5(5)
C40 C41 C42 C37 -6.3(5)
C30 C41 C42 C37 168.6(3)
C37 C42 C43 C44 0.8(4)
C41 C42 C43 C44 179.9(3)
C42 C43 C44 C31 172.3(3)
C42 C43 C44 C35 -4.8(4)
C32 C31 C44 C43 -179.5(3)
C23 C31 C44 C43 -5.3(4)
C32 C31 C44 C35 -2.4(4)
C23 C31 C44 C35 171.8(3)
C36 C35 C44 C43 4.7(4)
C34 C35 C44 C43 -177.2(3)
C36 C35 C44 C31 -172.6(3)
C34 C35 C44 C31 5.5(5)
C82 C77 C78 C79 -1.4(5)
B2 C77 C78 C79 177.8(3)
C77 C78 C79 C80 -0.4(5)
C77 C78 C79 C83 -178.1(3)
F29 C83 C79 C80 103.8(6)
F30 C83 C79 C80 -128.6(5)
F28 C83 C79 C80 -14.0(5)
F29 C83 C79 C78 -78.5(6)
F30 C83 C79 C78 49.1(6)
F28 C83 C79 C78 163.7(4)
C78 C79 C80 C81 2.5(5)
C83 C79 C80 C81 -179.8(3)
C79 C80 C81 C82 -2.6(6)
C79 C80 C81 C84 178.6(4)
C80 C81 C82 C77 0.7(6)
C84 C81 C82 C77 179.5(4)
C78 C77 C82 C81 1.3(5)
B2 C77 C82 C81 -178.0(3)
C82 C81 C84 F25 -25.2(7)
C80 C81 C84 F25 153.6(5)
C82 C81 C84 F27 -149.8(4)
C80 C81 C84 F27 29.0(6)
C82 C81 C84 F26 92.6(5)
C80 C81 C84 F26 -88.6(5)
C90 C85 C86 C87 -1.0(5)
B2 C85 C86 C87 178.5(3)
C85 C86 C87 C88 -1.3(6)
C85 C86 C87 C91 179.1(4)
C86 C87 C88 C89 1.8(7)
C91 C87 C88 C89 -178.5(4)
C87 C88 C89 C90 -0.1(6)
C87 C88 C89 C92 180.0(4)
C88 C89 C90 C85 -2.3(6)
C92 C89 C90 C85 177.6(4)
C86 C85 C90 C89 2.8(5)
B2 C85 C90 C89 -176.7(3)
C86 C87 C91 F32 -67.5(8)
C88 C87 C91 F32 112.8(7)
C86 C87 C91 F32A 126.9(15)
C88 C87 C91 F32A -52.8(15)
C86 C87 C91 F33A -1(2)
C88 C87 C91 F33A 180(2)
C86 C87 C91 F31 53.2(8)
C88 C87 C91 F31 -126.5(7)
C86 C87 C91 F33 164.2(8)
C88 C87 C91 F33 -15.5(10)
C86 C87 C91 F31A -130.0(12)
C88 C87 C91 F31A 50.3(12)
C88 C89 C92 F34 5.0(7)
C90 C89 C92 F34 -175.0(4)
C88 C89 C92 F35 -115.8(5)
C90 C89 C92 F35 64.3(6)
C88 C89 C92 F36 125.2(5)
C90 C89 C92 F36 -54.8(6)
C98 C93 C94 C95 1.1(5)
B2 C93 C94 C95 179.4(3)
C93 C94 C95 C96 0.0(5)
C93 C94 C95 C99 -179.5(3)
F39 C99 C95 C96 7.0(9)
F37 C99 C95 C96 -112.5(8)
F38 C99 C95 C96 128.9(8)
F39 C99 C95 C94 -173.5(7)
F37 C99 C95 C94 67.0(8)
F38 C99 C95 C94 -51.6(9)
C94 C95 C96 C97 -0.8(6)
C99 C95 C96 C97 178.7(4)
C95 C96 C97 C98 0.4(6)
C95 C96 C97 C100 176.6(4)
C95 C96 C97 C200 -174.3(5)
C96 C97 C98 C93 0.8(6)
C100 C97 C98 C93 -175.3(4)
C200 C97 C98 C93 175.6(4)
C94 C93 C98 C97 -1.5(5)
B2 C93 C98 C97 -179.9(3)
C106 C101 C102 C103 -2.7(4)
B2 C101 C102 C103 178.2(3)
C101 C102 C103 C104 0.8(5)
C101 C102 C103 C107 179.2(3)
C102 C103 C104 C105 1.1(5)
C107 C103 C104 C105 -177.4(3)
C103 C104 C105 C106 -1.0(5)
C103 C104 C105 C108 178.3(3)
C102 C101 C106 C105 2.8(5)
B2 C101 C106 C105 -178.0(3)
C104 C105 C106 C101 -1.1(5)
C108 C105 C106 C101 179.6(3)
C102 C103 C107 F43 11.8(5)
C104 C103 C107 F43 -169.7(4)
C102 C103 C107 F44 -110.6(4)
C104 C103 C107 F44 67.9(5)
C102 C103 C107 F45 130.8(4)
C104 C103 C107 F45 -50.8(4)
C104 C105 C108 F47 99.2(4)
C106 C105 C108 F47 -81.5(4)
C104 C105 C108 F48 -138.5(4)
C106 C105 C108 F48 40.8(5)
C104 C105 C108 F46 -21.2(5)
C106 C105 C108 F46 158.2(4)
C90 C85 B2 C77 -177.1(3)
C86 C85 B2 C77 3.5(4)
C90 C85 B2 C101 -55.9(4)
C86 C85 B2 C101 124.7(3)
C90 C85 B2 C93 64.9(4)
C86 C85 B2 C93 -114.6(3)
C78 C77 B2 C85 100.2(4)
C82 C77 B2 C85 -80.6(3)
C78 C77 B2 C101 -19.3(4)
C82 C77 B2 C101 159.9(3)
C78 C77 B2 C93 -139.0(3)
C82 C77 B2 C93 40.2(4)
C106 C101 B2 C85 -45.6(4)
C102 C101 B2 C85 133.5(3)
C106 C101 B2 C77 75.8(3)
C102 C101 B2 C77 -105.1(3)
C106 C101 B2 C93 -166.9(3)
C102 C101 B2 C93 12.2(4)
C94 C93 B2 C85 -7.4(4)
C98 C93 B2 C85 170.8(3)
C94 C93 B2 C77 -128.2(3)
C98 C93 B2 C77 50.1(4)
C94 C93 B2 C101 111.9(3)
C98 C93 B2 C101 -69.8(4)
C96 C97 C100 F41 169.0(9)
C98 C97 C100 F41 -14.8(11)
C200 C97 C100 F41 57(3)
C96 C97 C100 F42 -76.3(9)
C98 C97 C100 F42 99.9(9)
C200 C97 C100 F42 172(3)
C96 C97 C100 F40 42.8(9)
C98 C97 C100 F40 -141.0(8)
C200 C97 C100 F40 -69(3)
C96 C97 C200 F40A -138.9(9)
C98 C97 C200 F40A 46.3(10)
C100 C97 C200 F40A -66(3)
C96 C97 C200 F42A 98.3(10)
C98 C97 C200 F42A -76.5(10)
C100 C97 C200 F42A 171(4)
C96 C97 C200 F41A -23.9(12)
C98 C97 C200 F41A 161.2(11)
C100 C97 C200 F41A 49(3)
C50 C45 C46 C47 1.4(5)
B1 C45 C46 C47 178.4(3)
C45 C46 C47 C48 -0.2(5)
C45 C46 C47 C51 177.8(3)
C46 C47 C48 C49 -0.3(5)
C51 C47 C48 C49 -178.2(3)
C47 C48 C49 C50 -0.6(5)
C47 C48 C49 C52 176.1(3)
C48 C49 C50 C45 2.0(5)
C52 C49 C50 C45 -174.8(3)
C46 C45 C50 C49 -2.3(5)
B1 C45 C50 C49 -179.3(3)
C48 C47 C51 F2 128.8(4)
C46 C47 C51 F2 -49.3(5)
C48 C47 C51 F1 -112.5(4)
C46 C47 C51 F1 69.5(5)
C48 C47 C51 F3 6.6(5)
C46 C47 C51 F3 -171.4(4)
C50 C49 C52 F4 179.8(3)
C48 C49 C52 F4 3.0(5)
C50 C49 C52 F5 56.5(5)
C48 C49 C52 F5 -120.4(4)
C50 C49 C52 F6 -61.1(4)
C48 C49 C52 F6 122.1(4)
C58 C53 C54 C55 -2.2(5)
B1 C53 C54 C55 -175.8(3)
C53 C54 C55 C56 3.4(6)
C53 C54 C55 C59 -177.2(4)
F7 C59 C55 C56 -167.9(10)
F9 C59 C55 C56 -38.5(9)
F8 C59 C55 C56 72.1(8)
F7 C59 C55 C54 12.7(11)
F9 C59 C55 C54 142.1(8)
F8 C59 C55 C54 -107.3(7)
C54 C55 C56 C57 -1.6(6)
C59 C55 C56 C57 179.0(4)
C55 C56 C57 C58 -1.1(5)
C55 C56 C57 C60 178.6(3)
C54 C53 C58 C57 -0.6(5)
B1 C53 C58 C57 173.0(3)
C56 C57 C58 C53 2.2(5)
C60 C57 C58 C53 -177.5(3)
C56 C57 C60 F11 113.2(5)
C58 C57 C60 F11 -67.1(5)
C56 C57 C60 F10 -8.5(5)
C58 C57 C60 F10 171.2(4)
C56 C57 C60 F12 -127.5(4)
C58 C57 C60 F12 52.2(5)
C66 C61 C62 C63 1.1(5)
B1 C61 C62 C63 177.2(3)
C61 C62 C63 C64 0.0(6)
C61 C62 C63 C67 178.7(4)
F14 C67 C63 C62 -89.9(7)
F15 C67 C63 C62 141.5(7)
F13 C67 C63 C62 26.3(6)
F14 C67 C63 C64 88.8(6)
F15 C67 C63 C64 -39.8(8)
F13 C67 C63 C64 -154.9(4)
C62 C63 C64 C65 -0.8(6)
C67 C63 C64 C65 -179.5(4)
C63 C64 C65 C66 0.4(6)
C63 C64 C65 C68 179.1(4)
C64 C65 C66 C61 0.8(6)
C68 C65 C66 C61 -177.9(3)
C62 C61 C66 C65 -1.5(5)
B1 C61 C66 C65 -177.7(3)
C64 C65 C68 F18 109.3(5)
C66 C65 C68 F18 -72.0(5)
C64 C65 C68 F16 -15.1(6)
C66 C65 C68 F16 163.5(4)
C64 C65 C68 F17 -130.9(4)
C66 C65 C68 F17 47.7(5)
C74 C69 C70 C71 -2.0(7)
B1 C69 C70 C71 -178.3(5)
C69 C70 C71 C72 1.3(9)
C69 C70 C71 C75 -171.6(6)
C70 C71 C72 C73 0.9(9)
C75 C71 C72 C73 173.8(6)
C71 C72 C73 C74 -2.3(8)
C71 C72 C73 C76A 173.5(12)
C71 C72 C73 C76 -171.9(11)
F22A C76A C73 C72 -96.8(17)
F23A C76A C73 C72 139.7(13)
F24A C76A C73 C72 27(2)
F22A C76A C73 C74 79(2)
F23A C76A C73 C74 -44.2(15)
F24A C76A C73 C74 -156.6(15)
F22A C76A C73 C76 -151(9)
F23A C76A C73 C76 85(7)
F24A C76A C73 C76 -27(6)
F22 C76 C73 C72 47(2)
F23 C76 C73 C72 -72.8(10)
F24 C76 C73 C72 169.9(11)
F22 C76 C73 C74 -122.4(14)
F23 C76 C73 C74 118.0(11)
F24 C76 C73 C74 0.8(19)
F22 C76 C73 C76A 179(9)
F23 C76 C73 C76A 60(7)
F24 C76 C73 C76A -58(6)
C72 C73 C74 C69 1.6(7)
C76A C73 C74 C69 -174.6(11)
C76 C73 C74 C69 170.0(10)
C70 C69 C74 C73 0.6(6)
B1 C69 C74 C73 176.7(4)
C72 C71 C75 F19 -170.9(8)
C70 C71 C75 F19 2.0(12)
C72 C71 C75 F21 -34.7(11)
C70 C71 C75 F21 138.2(7)
C72 C71 C75 F20 72.6(9)
C70 C71 C75 F20 -114.5(7)
C58 C53 B1 C69 -87.7(3)
C54 C53 B1 C69 85.5(4)
C58 C53 B1 C61 31.9(4)
C54 C53 B1 C61 -154.9(3)
C58 C53 B1 C45 149.6(3)
C54 C53 B1 C45 -37.2(4)
C74 C69 B1 C53 -97.6(4)
C70 C69 B1 C53 78.4(4)
C74 C69 B1 C61 141.6(3)
C70 C69 B1 C61 -42.5(4)
C74 C69 B1 C45 25.1(4)
C70 C69 B1 C45 -158.9(3)
C66 C61 B1 C53 -143.7(3)
C62 C61 B1 C53 40.5(4)
C66 C61 B1 C69 -28.0(4)
C62 C61 B1 C69 156.2(3)
C66 C61 B1 C45 93.7(3)
C62 C61 B1 C45 -82.2(4)
C50 C45 B1 C53 -25.4(4)
C46 C45 B1 C53 157.8(3)
C50 C45 B1 C69 -143.0(3)
C46 C45 B1 C69 40.2(4)
C50 C45 B1 C61 96.9(3)
C46 C45 B1 C61 -79.9(4)
